data_7718719
loop_
_publ_author_name
'Riethmann, Melanie'
'F&#xf6;hrenbacher, Steffen A'
'Luz, Christian'
'Ignat'ev, Nikolai V.'
'Finze, Maik'
'Radius, Udo'

_publ_section_title
;
 Tris(pentafluoroethyl)difluorophosphorane for fluoride abstraction and
 ligand exchange reactions of N-heterocyclic carbene and cyclic
 alkyl(amino)carbene copper(I) fluorides.
;
_journal_issue 23
_journal_name_full 'Dalton transactions (Cambridge, England : 2003)'
_journal_page_first 9310
_journal_page_last 9328
_journal_paper_doi 10.1039/d5dt00904a
_journal_volume 54
_journal_year 2025
_chemical_formula_moiety 'C64 H82 Cu2 N6 O2, 2(C6 F18 P), 2(C6 H4 F2)'
_chemical_formula_sum 'C88 H90 Cu2 F40 N6 O2 P2'
_chemical_formula_weight 2212.67
_space_group_crystal_system triclinic
_space_group_IT_number 2
_space_group_name_Hall '-P 1'
_space_group_name_H-M_alt 'P -1'
_atom_sites_solution_hydrogens geom
_audit_creation_method SHELXL-2018/3
_audit_update_record
;
2025-04-16 deposited with the CCDC.	2025-05-15 downloaded from the CCDC.
;
_cell_angle_alpha 90.2190(10)
_cell_angle_beta 103.7860(10)
_cell_angle_gamma 112.7070(10)
_cell_formula_units_Z 2
_cell_length_a 15.15180(10)
_cell_length_b 15.53180(10)
_cell_length_c 22.82480(10)
_cell_measurement_reflns_used 112134
_cell_measurement_temperature 99.98(11)
_cell_measurement_theta_max 77.5510
_cell_measurement_theta_min 3.0880
_cell_volume 4784.79(7)
_computing_cell_refinement 'CrysAlisPro 1.171.40.61a (Rigaku OD, 2019)'
_computing_data_collection 'CrysAlisPro 1.171.40.61a (Rigaku OD, 2019)'
_computing_data_reduction 'CrysAlisPro 1.171.40.61a (Rigaku OD, 2019)'
_computing_molecular_graphics 'SHELXL-2018/3 (Sheldrick, 2018)'
_computing_publication_material 'SHELXL-2018/3 (Sheldrick, 2018)'
_computing_structure_refinement 'SHELXL-2018/3 (Sheldrick, 2018)'
_computing_structure_solution 'SHELXT 2014/5 (Sheldrick, 2014)'
_diffrn_ambient_temperature 100(2)
_diffrn_measured_fraction_theta_full 0.998
_diffrn_measured_fraction_theta_max 0.996
_diffrn_measurement_device_type 'XtaLAB Synergy, Dualflex, HyPix'
_diffrn_measurement_method '\w scans'
_diffrn_radiation_type CuK\a
_diffrn_radiation_wavelength 1.54184
_diffrn_reflns_av_R_equivalents 0.0512
_diffrn_reflns_av_unetI/netI 0.0241
_diffrn_reflns_Laue_measured_fraction_full 0.998
_diffrn_reflns_Laue_measured_fraction_max 0.996
_diffrn_reflns_limit_h_max 18
_diffrn_reflns_limit_h_min -18
_diffrn_reflns_limit_k_max 19
_diffrn_reflns_limit_k_min -19
_diffrn_reflns_limit_l_max 25
_diffrn_reflns_limit_l_min -28
_diffrn_reflns_number 197077
_diffrn_reflns_point_group_measured_fraction_full 0.998
_diffrn_reflns_point_group_measured_fraction_max 0.996
_diffrn_reflns_theta_full 72.000
_diffrn_reflns_theta_max 74.503
_diffrn_reflns_theta_min 3.102
_diffrn_source 'micro-focus sealed X-ray tube'
_exptl_absorpt_coefficient_mu 2.016
_exptl_absorpt_correction_T_max 1.000
_exptl_absorpt_correction_T_min 0.336
_exptl_absorpt_correction_type gaussian
_exptl_absorpt_process_details
;
CrysAlisPro 1.171.40.61a (Rigaku Oxford Diffraction, 2019)
Numerical absorption correction based on gaussian integration over
			a multifaceted crystal model
Empirical absorption correction using spherical harmonics,
 implemented in SCALE3 ABSPACK scaling algorithm.
;
_exptl_crystal_colour colourless
_exptl_crystal_density_diffrn 1.536
_exptl_crystal_description block
_exptl_crystal_F_000 2248
_exptl_crystal_size_max 0.424
_exptl_crystal_size_mid 0.209
_exptl_crystal_size_min 0.143
_refine_diff_density_max 1.881
_refine_diff_density_min -1.060
_refine_diff_density_rms 0.095
_refine_ls_extinction_method none
_refine_ls_goodness_of_fit_ref 1.069
_refine_ls_hydrogen_treatment constr
_refine_ls_matrix_type full
_refine_ls_number_parameters 1520
_refine_ls_number_reflns 19494
_refine_ls_number_restraints 1830
_refine_ls_restrained_S_all 1.098
_refine_ls_R_factor_all 0.0829
_refine_ls_R_factor_gt 0.0778
_refine_ls_shift/su_max 0.019
_refine_ls_shift/su_mean 0.000
_refine_ls_structure_factor_coef Fsqd
_refine_ls_weighting_details 'w=1/[\s^2^(Fo^2^)+(0.1385P)^2^+7.1424P] where P=(Fo^2^+2Fc^2^)/3'
_refine_ls_weighting_scheme calc
_refine_ls_wR_factor_gt 0.2293
_refine_ls_wR_factor_ref 0.2350
_reflns_Friedel_coverage 0.000
_reflns_number_gt 17389
_reflns_number_total 19494
_reflns_threshold_expression 'I > 2\s(I)'
_cod_data_source_file d5dt00904a2.cif
_cod_data_source_block compound_26
_cod_depositor_comments 'Adding full bibliography for 7718712--7718728.cif.'
_cod_original_cell_volume 4784.79(6)
_cod_database_code 7718719
_shelx_shelxl_version_number 2018/3
_shelx_space_group_comment
;
The symmetry employed for this shelxl refinement is uniquely defined
by the following loop, which should always be used as a source of
symmetry information in preference to the above space-group names.
They are only intended as comments.
;

loop_
_space_group_symop_operation_xyz
'x, y, z'
'-x, -y, -z'

loop_
_atom_site_label
_atom_site_type_symbol
_atom_site_fract_x
_atom_site_fract_y
_atom_site_fract_z
_atom_site_U_iso_or_equiv
_atom_site_adp_type
_atom_site_occupancy
_atom_site_site_symmetry_order
_atom_site_calc_flag
_atom_site_refinement_flags_posn
_atom_site_refinement_flags_adp
_atom_site_refinement_flags_occupancy
_atom_site_disorder_assembly
_atom_site_disorder_group
C1_1 C 0.6486(2) 0.1306(2) 0.19408(13) 0.0323(6) Uani 1 1 d . . . . .
Cu1_1 Cu 0.57932(3) 0.19186(3) 0.22254(2) 0.03606(14) Uani 1 1 d . . . . .
N1_1 N 0.7009(2) 0.1555(2) 0.15109(13) 0.0396(6) Uani 1 1 d . . . . .
C2_1 C 0.7401(3) 0.0909(3) 0.14213(17) 0.0448(8) Uani 1 1 d . . . . .
H2_1 H 0.778284 0.092590 0.114274 0.054 Uiso 1 1 calc R U . . .
N2_1 N 0.6580(2) 0.0506(2) 0.21145(13) 0.0367(6) Uani 1 1 d . . . . .
C3_1 C 0.7142(3) 0.0257(3) 0.18005(17) 0.0448(8) Uani 1 1 d . . . . .
H3_1 H 0.730977 -0.027354 0.184627 0.054 Uiso 1 1 calc R U . . .
C4_1 C 0.7127(3) 0.2381(3) 0.12050(19) 0.0515(9) Uani 1 1 d . . . . .
C5_1 C 0.8051(4) 0.3129(3) 0.1359(3) 0.0642(11) Uani 1 1 d . . . . .
C6_1 C 0.8128(5) 0.3931(4) 0.1053(3) 0.0909(18) Uani 1 1 d . . . . .
H6_1 H 0.874268 0.446028 0.113919 0.109 Uiso 1 1 calc R U . . .
C7_1 C 0.7321(7) 0.3957(5) 0.0628(4) 0.106(2) Uani 1 1 d . . . . .
H7_1 H 0.739047 0.450907 0.043221 0.128 Uiso 1 1 calc R U . . .
C8_1 C 0.6424(6) 0.3209(5) 0.0484(3) 0.0934(19) Uani 1 1 d . . . . .
H8_1 H 0.588254 0.324820 0.019084 0.112 Uiso 1 1 calc R U . . .
C9_1 C 0.6299(4) 0.2389(4) 0.0762(2) 0.0624(11) Uani 1 1 d . . . . .
C10_1 C 0.8912(3) 0.3107(3) 0.1842(3) 0.0687(13) Uani 1 1 d . . . . .
H10_1 H 0.878088 0.243067 0.188153 0.082 Uiso 1 1 calc R U . . .
C11_1 C 0.8975(5) 0.3536(6) 0.2453(3) 0.097(2) Uani 1 1 d . . . . .
H11A_1 H 0.951504 0.347242 0.276013 0.146 Uiso 1 1 calc R U . . .
H11B_1 H 0.834792 0.321243 0.256116 0.146 Uiso 1 1 calc R U . . .
H11C_1 H 0.910307 0.420306 0.243486 0.146 Uiso 1 1 calc R U . . .
C12_1 C 0.9904(4) 0.3546(4) 0.1685(4) 0.100(2) Uani 1 1 d . . . . .
H12A_1 H 1.041259 0.343908 0.199456 0.149 Uiso 1 1 calc R U . . .
H12B_1 H 1.008708 0.422179 0.167159 0.149 Uiso 1 1 calc R U . . .
H12C_1 H 0.985032 0.325798 0.128822 0.149 Uiso 1 1 calc R U . . .
C13_1 C 0.5310(4) 0.1545(4) 0.05779(18) 0.0611(11) Uani 1 1 d . . . . .
H13_1 H 0.538043 0.101498 0.080421 0.073 Uiso 1 1 calc R U . . .
C14_1 C 0.4515(4) 0.1780(5) 0.0756(2) 0.0810(16) Uani 1 1 d . . . . .
H14A_1 H 0.388692 0.122612 0.065434 0.122 Uiso 1 1 calc R U . . .
H14B_1 H 0.442989 0.229455 0.053503 0.122 Uiso 1 1 calc R U . . .
H14C_1 H 0.471541 0.197144 0.119345 0.122 Uiso 1 1 calc R U . . .
C15_1 C 0.5000(5) 0.1225(5) -0.0106(2) 0.0856(17) Uani 1 1 d . . . . .
H15A_1 H 0.434073 0.071219 -0.021234 0.128 Uiso 1 1 calc R U . . .
H15B_1 H 0.547850 0.100564 -0.020586 0.128 Uiso 1 1 calc R U . . .
H15C_1 H 0.498478 0.175270 -0.033606 0.128 Uiso 1 1 calc R U . . .
C16_1 C 0.6153(3) 0.0012(3) 0.25771(16) 0.0411(7) Uani 1 1 d . . . . .
C17_1 C 0.5317(3) -0.0832(3) 0.24088(17) 0.0442(8) Uani 1 1 d . . . . .
C18_1 C 0.4906(3) -0.1263(3) 0.2870(2) 0.0517(9) Uani 1 1 d . . . . .
H18_1 H 0.434194 -0.184216 0.277339 0.062 Uiso 1 1 calc R U . . .
C19_1 C 0.5305(3) -0.0861(3) 0.34671(19) 0.0566(10) Uani 1 1 d . . . . .
H19_1 H 0.500254 -0.115807 0.377307 0.068 Uiso 1 1 calc R U . . .
C20_1 C 0.6129(3) -0.0042(3) 0.36186(18) 0.0544(10) Uani 1 1 d . . . . .
H20_1 H 0.639389 0.021897 0.403083 0.065 Uiso 1 1 calc R U . . .
C21_1 C 0.6595(3) 0.0424(3) 0.31801(17) 0.0473(8) Uani 1 1 d . . . . .
C22_1 C 0.4868(3) -0.1259(3) 0.17549(19) 0.0500(9) Uani 1 1 d . . . . .
H22_1 H 0.539905 -0.099589 0.153678 0.060 Uiso 1 1 calc R U . . .
C23_1 C 0.4522(7) -0.2312(4) 0.1678(3) 0.105(3) Uani 1 1 d . . . . .
H23A_1 H 0.426746 -0.253946 0.124480 0.157 Uiso 1 1 calc R U . . .
H23B_1 H 0.399540 -0.259645 0.188334 0.157 Uiso 1 1 calc R U . . .
H23C_1 H 0.507887 -0.248529 0.185491 0.157 Uiso 1 1 calc R U . . .
C24_1 C 0.4037(5) -0.0942(5) 0.1462(2) 0.090(2) Uani 1 1 d . . . . .
H24A_1 H 0.346270 -0.125998 0.162350 0.136 Uiso 1 1 calc R U . . .
H24B_1 H 0.384675 -0.110153 0.102138 0.136 Uiso 1 1 calc R U . . .
H24C_1 H 0.427172 -0.026121 0.155382 0.136 Uiso 1 1 calc R U . . .
C25_1 C 0.7530(3) 0.1294(3) 0.33685(17) 0.0508(9) Uani 1 1 d . . . . .
H25_1 H 0.774923 0.150977 0.299516 0.061 Uiso 1 1 calc R U . . .
C26_1 C 0.8354(4) 0.1080(5) 0.3794(2) 0.0736(15) Uani 1 1 d . . . . .
H26A_1 H 0.896919 0.164738 0.389511 0.110 Uiso 1 1 calc R U . . .
H26B_1 H 0.845821 0.058219 0.359254 0.110 Uiso 1 1 calc R U . . .
H26C_1 H 0.816099 0.087347 0.416702 0.110 Uiso 1 1 calc R U . . .
C27_1 C 0.7369(4) 0.2091(4) 0.3665(2) 0.0670(12) Uani 1 1 d . . . . .
H27A_1 H 0.799489 0.264668 0.377900 0.101 Uiso 1 1 calc R U . . .
H27B_1 H 0.713932 0.189172 0.402798 0.101 Uiso 1 1 calc R U . . .
H27C_1 H 0.687116 0.224328 0.337696 0.101 Uiso 1 1 calc R U . . .
Cu1_2 Cu 0.45408(3) 0.29751(3) 0.27184(2) 0.03633(14) Uani 1 1 d . . . . .
C1_2 C 0.3887(2) 0.3614(2) 0.30168(14) 0.0323(6) Uani 1 1 d . . . . .
N2_2 N 0.42392(19) 0.42477(18) 0.35169(12) 0.0344(5) Uani 1 1 d . . . . .
C3_2 C 0.3522(3) 0.4544(2) 0.36065(16) 0.0418(7) Uani 1 1 d . . . . .
H3_2 H 0.359382 0.497861 0.392658 0.050 Uiso 1 1 calc R U . . .
C4_2 C 0.2268(2) 0.2940(2) 0.22520(15) 0.0370(7) Uani 1 1 d . . . . .
C5_2 C 0.2397(3) 0.3228(2) 0.16890(16) 0.0414(7) Uani 1 1 d . . . . .
C6_2 C 0.1738(3) 0.2629(3) 0.11744(18) 0.0515(9) Uani 1 1 d . . . . .
H6_2 H 0.181232 0.279042 0.078273 0.062 Uiso 1 1 calc R U . . .
C7_2 C 0.0980(3) 0.1806(3) 0.1230(2) 0.0594(11) Uani 1 1 d . . . . .
H7_2 H 0.053116 0.141393 0.087543 0.071 Uiso 1 1 calc R U . . .
C8_2 C 0.0866(3) 0.1547(3) 0.1789(2) 0.0544(10) Uani 1 1 d . . . . .
H8_2 H 0.034089 0.097669 0.181647 0.065 Uiso 1 1 calc R U . . .
C9_2 C 0.1509(2) 0.2109(2) 0.23198(17) 0.0423(7) Uani 1 1 d . . . . .
C10_2 C 0.3209(3) 0.4138(3) 0.16129(17) 0.0461(8) Uani 1 1 d . . . . .
H10_2 H 0.355894 0.449821 0.202291 0.055 Uiso 1 1 calc R U . . .
C11_2 C 0.3971(3) 0.3938(3) 0.1358(2) 0.0592(10) Uani 1 1 d . . . . .
H11A_2 H 0.449923 0.453297 0.132333 0.089 Uiso 1 1 calc R U . . .
H11B_2 H 0.364417 0.358016 0.095728 0.089 Uiso 1 1 calc R U . . .
H11C_2 H 0.425605 0.357386 0.163251 0.089 Uiso 1 1 calc R U . . .
C12_2 C 0.2791(4) 0.4747(3) 0.1209(2) 0.0623(11) Uani 1 1 d . . . . .
H12A_2 H 0.331781 0.536823 0.122547 0.093 Uiso 1 1 calc R U . . .
H12B_2 H 0.225764 0.481373 0.135221 0.093 Uiso 1 1 calc R U . . .
H12C_2 H 0.252814 0.444952 0.078963 0.093 Uiso 1 1 calc R U . . .
C13_2 C 0.1396(3) 0.1797(3) 0.29394(19) 0.0478(8) Uani 1 1 d . . . . .
H13_2 H 0.183304 0.234377 0.325026 0.057 Uiso 1 1 calc R U . . .
C14_2 C 0.1746(5) 0.1011(5) 0.3079(3) 0.0834(17) Uani 1 1 d . . . . .
H14A_2 H 0.168814 0.083336 0.348392 0.125 Uiso 1 1 calc R U . . .
H14B_2 H 0.243997 0.122480 0.306667 0.125 Uiso 1 1 calc R U . . .
H14C_2 H 0.133757 0.046799 0.277676 0.125 Uiso 1 1 calc R U . . .
C15_2 C 0.0339(3) 0.1515(4) 0.2990(3) 0.0740(14) Uani 1 1 d . . . . .
H15A_2 H 0.030280 0.134072 0.339852 0.111 Uiso 1 1 calc R U . . .
H15B_2 H -0.010734 0.097779 0.269027 0.111 Uiso 1 1 calc R U . . .
H15C_2 H 0.014149 0.204326 0.291372 0.111 Uiso 1 1 calc R U . . .
C16_2 C 0.5251(2) 0.4607(2) 0.38876(15) 0.0354(6) Uani 1 1 d . . . . .
C17_2 C 0.5533(2) 0.4055(2) 0.43131(16) 0.0383(7) Uani 1 1 d . . . . .
C18_2 C 0.6518(3) 0.4426(3) 0.46641(18) 0.0476(8) Uani 1 1 d . . . . .
H18_2 H 0.674278 0.406469 0.495042 0.057 Uiso 1 1 calc R U . . .
C19_2 C 0.7168(3) 0.5315(3) 0.4598(2) 0.0541(10) Uani 1 1 d . . . . .
H19_2 H 0.783041 0.556114 0.484365 0.065 Uiso 1 1 calc R U . . .
C20_2 C 0.6862(3) 0.5847(2) 0.41769(18) 0.0479(8) Uani 1 1 d . . . . .
H20_2 H 0.731620 0.645663 0.414014 0.058 Uiso 1 1 calc R U . . .
C21_2 C 0.5899(3) 0.5506(2) 0.38062(16) 0.0405(7) Uani 1 1 d . . . . .
C22_2 C 0.4833(3) 0.3086(2) 0.44023(17) 0.0428(7) Uani 1 1 d . . . . .
H22_2 H 0.415992 0.296012 0.413464 0.051 Uiso 1 1 calc R U . . .
C23_2 C 0.5157(3) 0.2326(2) 0.42171(19) 0.0498(9) Uani 1 1 d . . . . .
H23A_2 H 0.467963 0.170705 0.426410 0.075 Uiso 1 1 calc R U . . .
H23B_2 H 0.581383 0.243212 0.447616 0.075 Uiso 1 1 calc R U . . .
H23C_2 H 0.518366 0.235487 0.379251 0.075 Uiso 1 1 calc R U . . .
C24_2 C 0.4755(3) 0.3031(3) 0.5060(2) 0.0575(10) Uani 1 1 d . . . . .
H24A_2 H 0.429648 0.239998 0.510288 0.086 Uiso 1 1 calc R U . . .
H24B_2 H 0.450877 0.349310 0.516548 0.086 Uiso 1 1 calc R U . . .
H24C_2 H 0.541043 0.316534 0.533230 0.086 Uiso 1 1 calc R U . . .
C25_2 C 0.5581(3) 0.6065(2) 0.33158(17) 0.0445(8) Uani 1 1 d . . . . .
H25_2 H 0.485812 0.590461 0.325968 0.053 Uiso 1 1 calc R U . . .
C26_2 C 0.5723(3) 0.5778(3) 0.27154(18) 0.0471(8) Uani 1 1 d . . . . .
H26A_2 H 0.543708 0.607804 0.239051 0.071 Uiso 1 1 calc R U . . .
H26B_2 H 0.539197 0.509449 0.262230 0.071 Uiso 1 1 calc R U . . .
H26C_2 H 0.643245 0.597763 0.274814 0.071 Uiso 1 1 calc R U . . .
C27_2 C 0.6132(4) 0.7131(3) 0.3478(2) 0.0610(11) Uani 1 1 d . . . . .
H27A_2 H 0.584342 0.745180 0.316934 0.092 Uiso 1 1 calc R U . . .
H27B_2 H 0.683366 0.731435 0.349203 0.092 Uiso 1 1 calc R U . . .
H27C_2 H 0.607267 0.730594 0.387471 0.092 Uiso 1 1 calc R U . . .
C2_2 C 0.2707(2) 0.4098(2) 0.31531(17) 0.0412(7) Uani 1 1 d . . . . .
H2_2 H 0.209009 0.415442 0.308881 0.049 Uiso 1 1 calc R U . . .
N1_2 N 0.29442(19) 0.35353(18) 0.27960(12) 0.0336(5) Uani 1 1 d . . . . .
N1_3 N 0.36187(19) 0.09184(17) 0.22657(13) 0.0339(5) Uani 1 1 d . . . . .
O1_3 O 0.44375(16) 0.17234(15) 0.23757(11) 0.0379(5) Uani 1 1 d . . . . .
C2_3 C 0.2011(3) -0.0001(3) 0.1680(2) 0.0501(9) Uani 1 1 d . . . . .
H2_3 H 0.146226 -0.008123 0.134639 0.060 Uiso 1 1 calc R U . . .
C3_3 C 0.1972(3) -0.0709(3) 0.2048(2) 0.0539(10) Uani 1 1 d . . . . .
H3_3 H 0.139943 -0.128056 0.196974 0.065 Uiso 1 1 calc R U . . .
C4_3 C 0.2772(3) -0.0582(3) 0.2531(2) 0.0518(9) Uani 1 1 d . . . . .
H4_3 H 0.274872 -0.106080 0.279202 0.062 Uiso 1 1 calc R U . . .
C5_3 C 0.3599(3) 0.0237(2) 0.26343(16) 0.0423(7) Uani 1 1 d . . . . .
H5_3 H 0.415565 0.032611 0.296327 0.051 Uiso 1 1 calc R U . . .
C1_3 C 0.2844(3) 0.0819(2) 0.17957(16) 0.0405(7) Uani 1 1 d . . . . .
H1_3 H 0.287416 0.131307 0.154646 0.049 Uiso 1 1 calc R U . . .
C1_4 C 0.7210(3) 0.4415(3) 0.3164(2) 0.0602(11) Uani 1 1 d . . . . .
H1_4 H 0.702928 0.415694 0.351610 0.072 Uiso 1 1 calc R U . . .
N1_4 N 0.6679(2) 0.3988(2) 0.26100(19) 0.0529(9) Uani 1 1 d . . . . .
O1_4 O 0.58780(17) 0.31690(16) 0.25562(15) 0.0513(7) Uani 1 1 d . . . . .
C2_4 C 0.8042(3) 0.5256(3) 0.3211(3) 0.0692(14) Uani 1 1 d . . . . .
H2_4 H 0.844207 0.556957 0.359942 0.083 Uiso 1 1 calc R U . . .
C3_4 C 0.8277(3) 0.5624(3) 0.2700(3) 0.0744(15) Uani 1 1 d . . . . .
H3_4 H 0.883713 0.619642 0.273208 0.089 Uiso 1 1 calc R U . . .
C4_4 C 0.7709(3) 0.5171(3) 0.2144(3) 0.0716(14) Uani 1 1 d . . . . .
H4_4 H 0.787222 0.542507 0.178782 0.086 Uiso 1 1 calc R U . . .
C5_4 C 0.6900(3) 0.4347(3) 0.2100(3) 0.0603(11) Uani 1 1 d . . . . .
H5_4 H 0.649789 0.403049 0.171247 0.072 Uiso 1 1 calc R U . . .
P1_5 P 1.21387(6) 0.73928(5) 0.37809(4) 0.03622(19) Uani 1 1 d . . . . .
C1_5 C 1.2215(3) 0.8481(2) 0.42487(16) 0.0441(8) Uani 1 1 d . . . . .
F2_5 F 1.27788(15) 0.71478(14) 0.43865(10) 0.0446(4) Uani 1 1 d . . . . .
C2_5 C 1.3219(4) 0.9313(3) 0.44519(18) 0.0527(9) Uani 1 1 d . . . . .
F3_5 F 1.31330(15) 0.80879(13) 0.36088(10) 0.0439(4) Uani 1 1 d . . . . .
C3_5 C 1.2270(3) 0.6417(2) 0.33118(19) 0.0474(8) Uani 1 1 d . . . . .
F4_5 F 1.15815(19) 0.88623(16) 0.39512(11) 0.0552(5) Uani 1 1 d . . . . .
C4_5 C 1.1927(4) 0.6323(3) 0.2624(2) 0.0565(10) Uani 1 1 d . . . . .
F5_5 F 1.19593(19) 0.82353(16) 0.47810(10) 0.0548(5) Uani 1 1 d . . . . .
C5_5 C 1.0892(3) 0.6563(2) 0.39384(16) 0.0414(7) Uani 1 1 d . . . . .
F6_5 F 1.3491(2) 0.97805(15) 0.39902(11) 0.0597(6) Uani 1 1 d . . . . .
C6_5 C 1.0825(3) 0.5968(3) 0.44830(18) 0.0507(9) Uani 1 1 d . . . . .
F7_5 F 1.3158(2) 0.99419(17) 0.48344(11) 0.0688(7) Uani 1 1 d . . . . .
F8_5 F 1.3933(2) 0.90712(17) 0.47459(12) 0.0627(6) Uani 1 1 d . . . . .
F9_5 F 1.18187(19) 0.55369(14) 0.34765(12) 0.0565(6) Uani 1 1 d . . . . .
F10_5 F 1.32480(18) 0.65669(16) 0.34416(13) 0.0601(6) Uani 1 1 d . . . . .
F11_5 F 1.2366(2) 0.71340(16) 0.24009(11) 0.0625(6) Uani 1 1 d . . . . .
F12_5 F 1.2167(3) 0.56790(19) 0.23834(15) 0.0800(9) Uani 1 1 d . . . . .
F13_5 F 1.0951(2) 0.60598(18) 0.24139(12) 0.0668(7) Uani 1 1 d . . . . .
F14_5 F 1.03380(15) 0.59275(15) 0.34401(10) 0.0483(5) Uani 1 1 d . . . . .
F15_5 F 1.03497(17) 0.70755(17) 0.39879(11) 0.0517(5) Uani 1 1 d . . . . .
F16_5 F 1.12264(18) 0.53552(16) 0.44639(12) 0.0586(6) Uani 1 1 d . . . . .
F17_5 F 1.1256(2) 0.64962(19) 0.50118(11) 0.0651(7) Uani 1 1 d . . . . .
F18_5 F 0.98746(18) 0.5493(2) 0.44651(13) 0.0663(7) Uani 1 1 d . . . . .
F1_5 F 1.14692(16) 0.76149(14) 0.31819(9) 0.0425(4) Uani 1 1 d . . . . .
C1_6 C 0.1810(6) 0.1995(6) 0.4734(3) 0.0561(15) Uiso 0.693(5) 1 d . U P A 1
C2_6 C 0.1164(5) 0.2412(5) 0.4672(3) 0.0552(13) Uiso 0.693(5) 1 d . U P A 1
C3_6 C 0.0540(5) 0.2220(5) 0.5038(3) 0.0554(13) Uiso 0.693(5) 1 d . U P A 1
H3_6 H 0.010736 0.253471 0.501501 0.067 Uiso 0.693(5) 1 calc R U P A 1
C4_6 C 0.0540(6) 0.1545(6) 0.5453(4) 0.0604(16) Uiso 0.693(5) 1 d . U P A 1
H4_6 H 0.007150 0.136245 0.568921 0.072 Uiso 0.693(5) 1 calc R U P A 1
C5_6 C 0.1196(7) 0.1176(7) 0.5507(4) 0.0749(17) Uiso 0.693(5) 1 d . U P A 1
H5_6 H 0.123124 0.075898 0.580595 0.090 Uiso 0.693(5) 1 calc R U P A 1
C6_6 C 0.1856(6) 0.1384(6) 0.5129(4) 0.0692(15) Uiso 0.693(5) 1 d . U P A 1
H6_6 H 0.231282 0.109489 0.515907 0.083 Uiso 0.693(5) 1 calc R U P A 1
F1_6 F 0.2445(4) 0.2242(4) 0.4382(3) 0.0984(16) Uiso 0.693(5) 1 d . U P A 1
F2_6 F 0.1165(4) 0.3043(3) 0.4257(2) 0.0847(13) Uiso 0.693(5) 1 d . U P A 1
C1_7 C 0.1866(13) 0.1518(14) 0.4794(9) 0.068(3) Uiso 0.307(5) 1 d . U P A 2
H1_7 H 0.234737 0.148499 0.460356 0.082 Uiso 0.307(5) 1 calc R U P A 2
C2_7 C 0.1599(15) 0.2187(13) 0.4696(8) 0.063(2) Uiso 0.307(5) 1 d . U P A 2
C3_7 C 0.0940(14) 0.2176(12) 0.4971(8) 0.063(2) Uiso 0.307(5) 1 d . U P A 2
C4_7 C 0.0474(15) 0.1706(14) 0.5300(9) 0.066(2) Uiso 0.307(5) 1 d . U P A 2
H4_7 H 0.001161 0.183396 0.546481 0.080 Uiso 0.307(5) 1 calc R U P A 2
C5_7 C 0.0782(15) 0.0809(14) 0.5412(8) 0.069(2) Uiso 0.307(5) 1 d . U P A 2
H5_7 H 0.047714 0.031597 0.563548 0.083 Uiso 0.307(5) 1 calc R U P A 2
C6_7 C 0.1517(14) 0.0832(14) 0.5156(8) 0.071(2) Uiso 0.307(5) 1 d . U P A 2
H6_7 H 0.178659 0.037071 0.522803 0.085 Uiso 0.307(5) 1 calc R U P A 2
F1_7 F 0.0629(9) 0.2885(9) 0.4882(6) 0.094(3) Uiso 0.307(5) 1 d . U P A 2
F2_7 F 0.1992(9) 0.2790(9) 0.4356(6) 0.095(3) Uiso 0.307(5) 1 d . U P A 2
C1_8 C 0.7015(7) 0.6806(6) 0.0673(4) 0.0774(14) Uani 0.6516(18) 1 d . U P B 1
C2_8 C 0.6115(9) 0.6107(8) 0.0682(6) 0.0987(19) Uani 0.6516(18) 1 d . U P B 1
C3_8 C 0.8711(7) 0.8484(6) 0.2099(4) 0.0699(13) Uani 0.6516(18) 1 d . U P B 1
C4_8 C 0.8373(8) 0.8450(7) 0.2652(4) 0.0768(15) Uani 0.6516(18) 1 d . U P B 1
C5_8 C 0.8739(6) 0.8452(5) 0.0862(3) 0.0648(13) Uani 0.6516(18) 1 d . U P B 1
C6_8 C 0.8591(7) 0.9263(6) 0.0542(4) 0.0740(15) Uani 0.6516(18) 1 d . U P B 1
F1_8 F 0.7201(3) 0.8290(2) 0.12458(19) 0.0549(8) Uani 0.6516(18) 1 d . U P B 1
F2_8 F 0.8594(4) 0.7090(4) 0.1464(2) 0.0768(11) Uani 0.6516(18) 1 d . U P B 1
F3_8 F 0.7263(3) 0.7024(3) 0.1779(2) 0.0673(10) Uani 0.6516(18) 1 d . U P B 1
F4_8 F 0.7429(5) 0.6220(4) 0.0485(3) 0.1009(15) Uani 0.6516(18) 1 d . U P B 1
F5_8 F 0.6821(4) 0.7290(3) 0.0176(2) 0.0902(16) Uani 0.6516(18) 1 d . U P B 1
F6_8 F 0.6082(4) 0.5478(4) 0.1052(3) 0.1024(19) Uani 0.6516(18) 1 d . U P B 1
F7_8 F 0.5568(5) 0.6647(6) 0.0942(4) 0.1095(19) Uani 0.6516(18) 1 d . U P B 1
F8_8 F 0.5465(5) 0.5696(5) 0.0159(3) 0.129(2) Uani 0.6516(18) 1 d . U P B 1
F9_8 F 0.8974(4) 0.9430(3) 0.1985(2) 0.0730(11) Uani 0.6516(18) 1 d . U P B 1
F10_8 F 0.9643(4) 0.8388(4) 0.2337(3) 0.0899(13) Uani 0.6516(18) 1 d . U P B 1
F11_8 F 0.9055(5) 0.9128(4) 0.3083(2) 0.1001(16) Uani 0.6516(18) 1 d . U P B 1
F12_8 F 0.7516(5) 0.8512(4) 0.2497(3) 0.0960(15) Uani 0.6516(18) 1 d . U P B 1
F13_8 F 0.8337(4) 0.7658(3) 0.2902(2) 0.0744(11) Uani 0.6516(18) 1 d . U P B 1
F14_8 F 0.8778(4) 0.7920(4) 0.0389(2) 0.0804(12) Uani 0.6516(18) 1 d . U P B 1
F15_8 F 0.9698(4) 0.8856(4) 0.1217(3) 0.0758(13) Uani 0.6516(18) 1 d . U P B 1
F16_8 F 0.8655(3) 0.9957(3) 0.0930(2) 0.0699(10) Uani 0.6516(18) 1 d . U P B 1
F17_8 F 0.7712(5) 0.9017(4) 0.0143(3) 0.1065(19) Uani 0.6516(18) 1 d . U P B 1
F18_8 F 0.9262(5) 0.9646(4) 0.0239(3) 0.0967(15) Uani 0.6516(18) 1 d . U P B 1
P1_8 P 0.79178(13) 0.77019(12) 0.13607(7) 0.0475(4) Uani 0.6516(18) 1 d . U P B 1
C1_9 C 0.6885(12) 0.7657(11) 0.1130(8) 0.0758(17) Uani 0.3484(18) 1 d D U P B 2
C2_9 C 0.6198(11) 0.6582(12) 0.0910(6) 0.094(2) Uani 0.3484(18) 1 d D U P B 2
C3_9 C 0.8676(9) 0.7869(11) 0.2092(7) 0.0781(17) Uani 0.3484(18) 1 d D U P B 2
C4_9 C 0.9109(14) 0.8416(12) 0.2634(8) 0.0783(18) Uani 0.3484(18) 1 d . U P B 2
C5_9 C 0.8287(9) 0.8481(12) 0.0433(7) 0.0818(18) Uani 0.3484(18) 1 d D U P B 2
C6_9 C 0.8346(13) 0.9318(15) 0.0232(10) 0.091(2) Uani 0.3484(18) 1 d D U P B 2
F1_9 F 0.8413(7) 0.9261(6) 0.1447(4) 0.0700(16) Uani 0.3484(18) 1 d . U P B 2
F2_9 F 0.8194(9) 0.7092(8) 0.1056(6) 0.104(2) Uani 0.3484(18) 1 d . U P B 2
F3_9 F 0.9378(7) 0.8459(8) 0.1334(5) 0.072(2) Uani 0.3484(18) 1 d . U P B 2
F4_9 F 0.6672(8) 0.7828(7) 0.1663(5) 0.094(2) Uani 0.3484(18) 1 d . U P B 2
F5_9 F 0.6469(7) 0.8078(7) 0.0751(5) 0.088(2) Uani 0.3484(18) 1 d . U P B 2
F6_9 F 0.6308(7) 0.6086(8) 0.1298(5) 0.100(2) Uani 0.3484(18) 1 d D U P B 2
F7_9 F 0.5258(9) 0.6401(10) 0.0796(6) 0.113(3) Uani 0.3484(18) 1 d D U P B 2
F8_9 F 0.6226(9) 0.6361(9) 0.0390(5) 0.118(3) Uani 0.3484(18) 1 d D U P B 2
F9_9 F 0.7761(6) 0.7175(5) 0.2213(4) 0.0688(18) Uani 0.3484(18) 1 d D U P B 2
F10_9 F 0.9580(6) 0.7580(6) 0.2258(4) 0.0729(17) Uani 0.3484(18) 1 d D U P B 2
F11_9 F 1.0015(7) 0.9082(7) 0.2560(4) 0.091(3) Uani 0.3484(18) 1 d . U P B 2
F12_9 F 0.8265(9) 0.8825(7) 0.2490(5) 0.086(2) Uani 0.3484(18) 1 d . U P B 2
F13_9 F 0.9281(8) 0.8074(7) 0.3093(4) 0.089(2) Uani 0.3484(18) 1 d . U P B 2
F14_9 F 0.7351(7) 0.7947(8) 0.0018(4) 0.094(3) Uani 0.3484(18) 1 d D U P B 2
F15_9 F 0.9130(8) 0.8569(9) 0.0147(5) 0.102(2) Uani 0.3484(18) 1 d D U P B 2
F16_9 F 0.8457(9) 0.9486(8) -0.0309(4) 0.100(3) Uani 0.3484(18) 1 d . U P B 2
F17_9 F 0.7670(9) 0.9606(7) 0.0415(5) 0.095(2) Uani 0.3484(18) 1 d . U P B 2
F18_9 F 0.9460(9) 0.9929(8) 0.0585(5) 0.109(3) Uani 0.3484(18) 1 d . U P B 2
P1_9 P 0.8251(3) 0.8238(3) 0.12641(16) 0.0606(8) Uani 0.3484(18) 1 d . U P B 2
C1_10 C 1.1677(6) 0.6681(6) 0.0536(3) 0.045(4) Uiso 0.136(3) 1 d DG U P C 1
C2_10 C 1.0937(7) 0.6576(7) 0.0807(4) 0.059(5) Uiso 0.136(3) 1 d DG U P C 1
C3_10 C 1.0492(8) 0.7216(8) 0.0755(6) 0.058(5) Uiso 0.136(3) 1 d DG U P C 1
H3_10 H 0.997551 0.714607 0.094271 0.070 Uiso 0.136(3) 1 calc R U P C 1
C4_10 C 1.0823(9) 0.7945(8) 0.0424(6) 0.062(5) Uiso 0.136(3) 1 d D U P C 1
H4_10 H 1.052789 0.838901 0.038315 0.074 Uiso 0.136(3) 1 calc R U P C 1
C5_10 C 1.1564(9) 0.8065(7) 0.0148(5) 0.056(5) Uiso 0.136(3) 1 d D U P C 1
H5_10 H 1.178112 0.858047 -0.008022 0.067 Uiso 0.136(3) 1 calc R U P C 1
C6_10 C 1.1984(8) 0.7423(7) 0.0209(4) 0.051(4) Uiso 0.136(3) 1 d D U P C 1
H6_10 H 1.250028 0.749550 0.002017 0.061 Uiso 0.136(3) 1 calc R U P C 1
F1_10 F 1.2083(9) 0.6083(8) 0.0588(5) 0.083(6) Uiso 0.136(3) 1 d D U P C 1
F2_10 F 1.0679(11) 0.5866(9) 0.1108(6) 0.091(6) Uiso 0.136(3) 1 d D U P C 1
C1_11 C 1.0979(5) 0.7882(5) 0.0399(2) 0.075(4) Uiso 0.303(3) 1 d D U P D 2
C2_11 C 1.1743(4) 0.7793(5) 0.02255(18) 0.081(4) Uiso 0.303(3) 1 d D U P D 2
C3_11 C 1.1943(6) 0.6996(6) 0.0320(3) 0.106(4) Uiso 0.303(3) 1 d D U P D 2
H3_11 H 1.247477 0.693025 0.020025 0.127 Uiso 0.303(3) 1 calc R U P D 2
C4_11 C 1.1349(8) 0.6312(7) 0.0592(4) 0.114(5) Uiso 0.303(3) 1 d D U P D 2
H4_11 H 1.147474 0.576211 0.066004 0.136 Uiso 0.303(3) 1 calc R U P D 2
C5_11 C 1.0579(8) 0.6385(7) 0.0770(5) 0.107(5) Uiso 0.303(3) 1 d D U P D 2
H5_11 H 1.017570 0.589754 0.095799 0.129 Uiso 0.303(3) 1 calc R U P D 2
C6_11 C 1.0404(7) 0.7179(7) 0.0669(4) 0.087(4) Uiso 0.303(3) 1 d D U P D 2
H6_11 H 0.987129 0.724150 0.079007 0.104 Uiso 0.303(3) 1 calc R U P D 2
F1_11 F 1.0802(8) 0.8626(7) 0.0308(4) 0.116(4) Uiso 0.303(3) 1 d D U P D 2
F2_11 F 1.2258(8) 0.8477(7) -0.0026(4) 0.120(4) Uiso 0.303(3) 1 d D U P D 2
C1_12 C 1.0979(9) 0.6472(7) 0.0432(3) 0.91(3) Uiso 0.561(3) 1 d D U P E 3
C2_12 C 1.0290(7) 0.6832(7) 0.04378(19) 0.91(3) Uiso 0.561(3) 1 d D U P E 3
C3_12 C 1.0440(9) 0.7735(8) 0.0287(3) 0.91(3) Uiso 0.561(3) 1 d D U P E 3
H3_12 H 0.996281 0.798963 0.029044 1.091 Uiso 0.561(3) 1 calc R U P E 3
C4_12 C 1.1297(10) 0.8242(9) 0.0134(5) 0.91(3) Uiso 0.561(3) 1 d D U P E 3
H4_12 H 1.141192 0.886111 0.003015 1.089 Uiso 0.561(3) 1 calc R U P E 3
C5_12 C 1.1998(9) 0.7897(10) 0.0125(6) 0.91(3) Uiso 0.561(3) 1 d D U P E 3
H5_12 H 1.258918 0.826555 0.001712 1.090 Uiso 0.561(3) 1 calc R U P E 3
C6_12 C 1.1826(9) 0.7006(10) 0.0276(5) 0.91(3) Uiso 0.561(3) 1 d D U P E 3
H6_12 H 1.230529 0.675461 0.027215 1.091 Uiso 0.561(3) 1 calc R U P E 3
F1_12 F 1.0830(15) 0.5633(9) 0.0573(5) 0.90(3) Uiso 0.561(3) 1 d D U P E 3
F2_12 F 0.9509(10) 0.6297(13) 0.0588(4) 0.92(3) Uiso 0.561(3) 1 d D U P E 3

loop_
_atom_site_aniso_label
_atom_site_aniso_U_11
_atom_site_aniso_U_22
_atom_site_aniso_U_33
_atom_site_aniso_U_23
_atom_site_aniso_U_13
_atom_site_aniso_U_12
C1_1 0.0319(14) 0.0396(15) 0.0292(14) 0.0027(12) 0.0086(11) 0.0179(12)
Cu1_1 0.0397(3) 0.0424(3) 0.0374(3) 0.00282(19) 0.01306(19) 0.0265(2)
N1_1 0.0423(14) 0.0447(15) 0.0414(15) 0.0086(12) 0.0194(12) 0.0224(12)
C2_1 0.0476(19) 0.0486(19) 0.051(2) 0.0037(15) 0.0262(16) 0.0249(16)
N2_1 0.0421(14) 0.0412(14) 0.0371(14) 0.0045(11) 0.0161(11) 0.0241(12)
C3_1 0.0511(19) 0.0497(19) 0.051(2) 0.0038(15) 0.0229(16) 0.0324(16)
C4_1 0.062(2) 0.051(2) 0.057(2) 0.0177(17) 0.0316(19) 0.0289(18)
C5_1 0.061(3) 0.053(2) 0.087(3) 0.017(2) 0.038(2) 0.021(2)
C6_1 0.099(4) 0.063(3) 0.113(5) 0.032(3) 0.053(4) 0.020(3)
C7_1 0.140(6) 0.082(4) 0.105(5) 0.052(4) 0.041(5) 0.047(4)
C8_1 0.122(5) 0.091(4) 0.077(4) 0.044(3) 0.027(4) 0.051(4)
C9_1 0.082(3) 0.077(3) 0.049(2) 0.025(2) 0.029(2) 0.046(3)
C10_1 0.044(2) 0.049(2) 0.116(4) 0.002(2) 0.031(2) 0.0161(18)
C11_1 0.071(3) 0.131(6) 0.105(5) 0.007(4) 0.012(3) 0.063(4)
C12_1 0.056(3) 0.074(3) 0.175(7) -0.005(4) 0.055(4) 0.018(3)
C13_1 0.069(3) 0.090(3) 0.0349(19) 0.0092(19) 0.0119(18) 0.044(3)
C14_1 0.079(3) 0.131(5) 0.047(2) 0.002(3) 0.005(2) 0.064(4)
C15_1 0.103(4) 0.119(5) 0.041(2) 0.005(3) 0.019(3) 0.050(4)
C16_1 0.0492(18) 0.0511(19) 0.0408(17) 0.0124(14) 0.0204(14) 0.0337(16)
C17_1 0.054(2) 0.0454(18) 0.0490(19) 0.0113(15) 0.0225(16) 0.0313(16)
C18_1 0.057(2) 0.052(2) 0.063(2) 0.0170(18) 0.0313(19) 0.0308(18)
C19_1 0.065(2) 0.078(3) 0.053(2) 0.031(2) 0.033(2) 0.046(2)
C20_1 0.062(2) 0.084(3) 0.0393(19) 0.0174(18) 0.0201(17) 0.048(2)
C21_1 0.051(2) 0.069(2) 0.0405(18) 0.0114(16) 0.0170(15) 0.0397(19)
C22_1 0.056(2) 0.0420(18) 0.058(2) 0.0010(16) 0.0286(18) 0.0170(16)
C23_1 0.179(7) 0.041(2) 0.086(4) 0.000(2) 0.063(5) 0.019(3)
C24_1 0.091(4) 0.146(6) 0.052(3) -0.019(3) 0.009(3) 0.072(4)
C25_1 0.0469(19) 0.077(3) 0.0341(17) -0.0001(16) 0.0070(14) 0.0322(19)
C26_1 0.056(2) 0.128(5) 0.054(2) 0.010(3) 0.011(2) 0.057(3)
C27_1 0.058(2) 0.082(3) 0.056(2) -0.015(2) 0.003(2) 0.030(2)
Cu1_2 0.0363(3) 0.0384(3) 0.0396(3) -0.00618(19) 0.00722(19) 0.0221(2)
C1_2 0.0310(14) 0.0291(14) 0.0359(15) -0.0042(11) 0.0068(11) 0.0121(11)
N2_2 0.0328(12) 0.0321(12) 0.0385(14) -0.0086(10) 0.0039(10) 0.0164(10)
C3_2 0.0416(17) 0.0423(17) 0.0453(18) -0.0116(14) 0.0065(14) 0.0237(14)
C4_2 0.0307(14) 0.0364(15) 0.0424(17) -0.0102(13) 0.0039(12) 0.0152(12)
C5_2 0.0398(17) 0.0396(17) 0.0431(18) -0.0062(14) 0.0050(14) 0.0176(14)
C6_2 0.051(2) 0.054(2) 0.0412(19) -0.0083(16) 0.0001(16) 0.0194(17)
C7_2 0.051(2) 0.055(2) 0.054(2) -0.0192(18) -0.0063(18) 0.0144(18)
C8_2 0.0379(18) 0.0430(19) 0.068(3) -0.0133(17) 0.0058(17) 0.0061(15)
C9_2 0.0333(15) 0.0376(16) 0.054(2) -0.0068(14) 0.0101(14) 0.0130(13)
C10_2 0.0495(19) 0.0442(18) 0.0432(19) -0.0022(14) 0.0111(15) 0.0176(16)
C11_2 0.062(2) 0.061(2) 0.061(3) 0.007(2) 0.028(2) 0.025(2)
C12_2 0.079(3) 0.053(2) 0.058(2) 0.0072(19) 0.015(2) 0.033(2)
C13_2 0.0409(18) 0.0436(18) 0.058(2) -0.0048(16) 0.0195(16) 0.0123(15)
C14_2 0.126(5) 0.102(4) 0.071(3) 0.024(3) 0.052(3) 0.082(4)
C15_2 0.046(2) 0.085(3) 0.090(4) 0.000(3) 0.031(2) 0.018(2)
C16_2 0.0344(15) 0.0320(14) 0.0369(16) -0.0084(12) 0.0011(12) 0.0149(12)
C17_2 0.0390(16) 0.0297(14) 0.0422(17) -0.0048(12) 0.0028(13) 0.0142(13)
C18_2 0.0443(18) 0.0365(17) 0.051(2) -0.0001(14) -0.0043(15) 0.0149(14)
C19_2 0.0437(19) 0.0352(17) 0.065(2) -0.0043(16) -0.0103(17) 0.0112(15)
C20_2 0.0443(18) 0.0304(16) 0.057(2) -0.0026(14) -0.0019(16) 0.0109(14)
C21_2 0.0434(17) 0.0296(15) 0.0457(18) -0.0043(13) 0.0024(14) 0.0170(13)
C22_2 0.0424(17) 0.0347(16) 0.0464(19) 0.0006(13) 0.0076(14) 0.0125(14)
C23_2 0.058(2) 0.0312(16) 0.057(2) 0.0029(15) 0.0146(17) 0.0146(15)
C24_2 0.062(2) 0.058(2) 0.053(2) 0.0051(18) 0.0213(19) 0.022(2)
C25_2 0.0476(19) 0.0348(16) 0.052(2) 0.0016(14) 0.0069(15) 0.0210(15)
C26_2 0.0479(19) 0.0407(18) 0.050(2) -0.0014(15) 0.0054(15) 0.0191(15)
C27_2 0.092(3) 0.0359(19) 0.055(2) 0.0030(16) 0.013(2) 0.029(2)
C2_2 0.0364(16) 0.0418(17) 0.0501(19) -0.0105(14) 0.0088(14) 0.0222(14)
N1_2 0.0305(12) 0.0321(12) 0.0391(14) -0.0073(10) 0.0068(10) 0.0150(10)
N1_3 0.0350(13) 0.0270(12) 0.0428(14) -0.0001(10) 0.0161(11) 0.0123(10)
O1_3 0.0306(10) 0.0282(10) 0.0562(14) -0.0046(9) 0.0154(10) 0.0108(8)
C2_3 0.0381(18) 0.047(2) 0.060(2) -0.0090(17) 0.0088(16) 0.0140(15)
C3_3 0.051(2) 0.0323(17) 0.079(3) -0.0038(17) 0.032(2) 0.0092(15)
C4_3 0.070(3) 0.0356(17) 0.063(2) 0.0112(16) 0.039(2) 0.0229(17)
C5_3 0.057(2) 0.0401(17) 0.0416(18) 0.0066(14) 0.0214(15) 0.0263(15)
C1_3 0.0402(17) 0.0366(16) 0.0462(18) 0.0022(13) 0.0126(14) 0.0161(14)
C1_4 0.0352(18) 0.048(2) 0.091(3) -0.014(2) 0.0051(19) 0.0166(16)
N1_4 0.0278(13) 0.0344(14) 0.093(3) -0.0092(16) 0.0100(15) 0.0124(11)
O1_4 0.0274(11) 0.0315(11) 0.092(2) -0.0140(12) 0.0166(12) 0.0085(9)
C2_4 0.0361(19) 0.054(2) 0.107(4) -0.017(3) 0.000(2) 0.0176(18)
C3_4 0.044(2) 0.046(2) 0.128(5) 0.009(3) 0.018(3) 0.0148(18)
C4_4 0.047(2) 0.048(2) 0.118(4) 0.016(3) 0.017(3) 0.0186(19)
C5_4 0.044(2) 0.044(2) 0.095(3) 0.011(2) 0.019(2) 0.0201(17)
P1_5 0.0439(4) 0.0306(4) 0.0395(4) 0.0072(3) 0.0163(3) 0.0172(3)
C1_5 0.065(2) 0.0409(17) 0.0381(17) 0.0089(14) 0.0228(16) 0.0280(16)
F2_5 0.0432(10) 0.0399(10) 0.0510(11) 0.0097(8) 0.0086(9) 0.0187(8)
C2_5 0.080(3) 0.0400(18) 0.0417(19) 0.0041(15) 0.0210(18) 0.0245(19)
F3_5 0.0509(11) 0.0341(9) 0.0507(11) 0.0042(8) 0.0236(9) 0.0151(8)
C3_5 0.054(2) 0.0300(16) 0.065(2) 0.0058(15) 0.0270(18) 0.0164(15)
F4_5 0.0761(15) 0.0503(12) 0.0570(13) 0.0112(10) 0.0232(11) 0.0405(12)
C4_5 0.075(3) 0.0337(17) 0.062(2) -0.0024(16) 0.035(2) 0.0133(18)
F5_5 0.0790(16) 0.0552(13) 0.0404(11) 0.0087(9) 0.0298(11) 0.0292(12)
C5_5 0.0444(18) 0.0429(17) 0.0431(18) 0.0125(14) 0.0155(14) 0.0213(15)
F6_5 0.0898(18) 0.0325(10) 0.0542(13) 0.0045(9) 0.0323(12) 0.0137(11)
C6_5 0.050(2) 0.052(2) 0.050(2) 0.0207(17) 0.0172(17) 0.0181(17)
F7_5 0.115(2) 0.0445(12) 0.0505(13) -0.0046(10) 0.0296(14) 0.0306(14)
F8_5 0.0639(15) 0.0478(12) 0.0634(15) 0.0001(11) 0.0061(12) 0.0148(11)
F9_5 0.0698(14) 0.0293(10) 0.0796(16) 0.0105(10) 0.0343(13) 0.0207(10)
F10_5 0.0575(13) 0.0463(12) 0.0898(18) 0.0045(11) 0.0338(13) 0.0261(10)
F11_5 0.0859(17) 0.0437(12) 0.0565(14) 0.0011(10) 0.0386(13) 0.0126(11)
F12_5 0.115(2) 0.0497(14) 0.087(2) -0.0076(13) 0.0545(18) 0.0288(15)
F13_5 0.0748(17) 0.0550(14) 0.0536(14) -0.0070(11) 0.0191(12) 0.0065(12)
F14_5 0.0439(11) 0.0481(11) 0.0480(11) 0.0083(9) 0.0122(9) 0.0129(9)
F15_5 0.0535(12) 0.0611(13) 0.0560(13) 0.0176(10) 0.0238(10) 0.0336(11)
F16_5 0.0596(13) 0.0486(12) 0.0711(15) 0.0264(11) 0.0198(12) 0.0235(11)
F17_5 0.0801(17) 0.0638(15) 0.0450(13) 0.0194(11) 0.0217(12) 0.0187(13)
F18_5 0.0524(13) 0.0763(17) 0.0685(16) 0.0322(13) 0.0255(12) 0.0178(12)
F1_5 0.0540(11) 0.0413(10) 0.0386(10) 0.0108(8) 0.0160(9) 0.0234(9)
C1_8 0.078(3) 0.065(2) 0.071(3) 0.005(2) -0.002(2) 0.022(2)
C2_8 0.084(3) 0.078(3) 0.089(3) 0.020(3) -0.012(3) 0.006(3)
C3_8 0.082(2) 0.060(2) 0.061(2) 0.001(2) 0.012(2) 0.025(2)
C4_8 0.092(3) 0.062(3) 0.069(3) 0.008(2) 0.021(2) 0.023(2)
C5_8 0.067(2) 0.065(2) 0.054(2) -0.005(2) 0.015(2) 0.018(2)
C6_8 0.083(3) 0.065(2) 0.055(3) 0.000(2) 0.011(2) 0.013(2)
F1_8 0.0509(17) 0.0401(16) 0.080(2) 0.0164(15) 0.0203(16) 0.0225(14)
F2_8 0.089(3) 0.084(3) 0.075(3) 0.010(2) 0.016(2) 0.056(2)
F3_8 0.074(2) 0.0499(19) 0.075(2) 0.0143(17) 0.020(2) 0.0204(17)
F4_8 0.117(4) 0.086(3) 0.091(3) -0.009(3) 0.017(3) 0.038(3)
F5_8 0.104(3) 0.066(2) 0.058(2) 0.0110(19) -0.018(2) 0.012(2)
F6_8 0.082(3) 0.061(3) 0.106(4) 0.023(3) -0.018(3) -0.008(2)
F7_8 0.071(3) 0.102(4) 0.127(4) 0.013(3) -0.008(3) 0.025(3)
F8_8 0.096(3) 0.104(4) 0.103(3) 0.018(3) -0.029(3) -0.019(3)
F9_8 0.095(3) 0.0453(18) 0.066(2) 0.0011(16) 0.028(2) 0.0101(19)
F10_8 0.078(3) 0.088(3) 0.098(3) -0.012(2) 0.014(2) 0.033(2)
F11_8 0.143(4) 0.066(2) 0.065(2) -0.004(2) 0.038(3) 0.008(3)
F12_8 0.104(3) 0.066(3) 0.128(4) 0.024(3) 0.033(3) 0.043(3)
F13_8 0.096(3) 0.055(2) 0.062(2) 0.0135(17) 0.018(2) 0.021(2)
F14_8 0.099(3) 0.079(3) 0.067(2) -0.017(2) 0.021(2) 0.040(2)
F15_8 0.051(3) 0.077(3) 0.088(3) -0.003(3) 0.007(2) 0.019(2)
F16_8 0.078(2) 0.061(2) 0.068(2) 0.0008(17) 0.0223(19) 0.0231(19)
F17_8 0.098(3) 0.078(3) 0.079(3) 0.015(2) -0.021(3) -0.008(3)
F18_8 0.116(3) 0.092(3) 0.064(3) -0.007(2) 0.037(3) 0.015(3)
P1_8 0.0564(9) 0.0410(8) 0.0455(7) 0.0020(6) 0.0072(6) 0.0233(7)
C1_9 0.070(3) 0.069(3) 0.073(3) 0.005(3) 0.006(2) 0.018(2)
C2_9 0.079(3) 0.078(3) 0.090(3) 0.006(3) -0.007(3) 0.012(3)
C3_9 0.084(3) 0.065(3) 0.070(3) 0.007(3) 0.013(3) 0.018(2)
C4_9 0.088(3) 0.067(3) 0.066(3) 0.008(3) 0.019(3) 0.017(3)
C5_9 0.081(3) 0.077(3) 0.060(3) -0.004(3) 0.010(3) 0.007(3)
C6_9 0.095(3) 0.080(3) 0.065(3) 0.000(3) 0.016(3) 0.004(3)
F1_9 0.086(4) 0.079(3) 0.057(3) -0.001(3) 0.023(3) 0.043(3)
F2_9 0.102(4) 0.096(4) 0.100(4) -0.020(4) 0.015(4) 0.033(4)
F3_9 0.058(4) 0.081(5) 0.081(4) 0.021(4) 0.025(3) 0.028(4)
F4_9 0.099(5) 0.083(5) 0.088(4) 0.009(4) 0.020(4) 0.026(4)
F5_9 0.083(5) 0.084(5) 0.092(5) 0.013(4) 0.016(4) 0.032(4)
F6_9 0.081(4) 0.074(4) 0.098(4) 0.007(3) 0.005(4) -0.009(4)
F7_9 0.085(4) 0.087(5) 0.113(5) 0.005(4) -0.016(4) 0.003(4)
F8_9 0.094(4) 0.098(4) 0.096(4) -0.010(4) 0.001(4) -0.017(4)
F9_9 0.076(4) 0.054(3) 0.066(4) 0.015(3) 0.021(3) 0.013(3)
F10_9 0.081(4) 0.063(4) 0.086(4) 0.010(3) 0.026(3) 0.037(3)
F11_9 0.083(4) 0.075(4) 0.073(4) -0.008(4) 0.011(4) -0.007(4)
F12_9 0.101(4) 0.069(4) 0.098(4) 0.026(3) 0.033(4) 0.042(3)
F13_9 0.099(4) 0.078(4) 0.068(4) 0.015(3) 0.008(3) 0.021(4)
F14_9 0.074(4) 0.102(5) 0.056(4) -0.006(4) 0.001(3) -0.007(4)
F15_9 0.109(4) 0.098(4) 0.073(4) -0.010(4) 0.016(3) 0.017(4)
F16_9 0.118(5) 0.097(5) 0.059(4) 0.008(4) 0.021(4) 0.015(4)
F17_9 0.101(4) 0.066(4) 0.092(5) -0.014(4) 0.011(4) 0.013(4)
F18_9 0.116(5) 0.082(4) 0.067(4) -0.006(4) 0.033(4) -0.029(4)
P1_9 0.0512(14) 0.0572(16) 0.0535(15) 0.0002(13) 0.0107(12) 0.0024(13)

loop_
_atom_type_symbol
_atom_type_description
_atom_type_scat_dispersion_real
_atom_type_scat_dispersion_imag
_atom_type_scat_source
C C 0.0181 0.0091 'International Tables Vol C Tables 4.2.6.8 and 6.1.1.4'
H H 0.0000 0.0000 'International Tables Vol C Tables 4.2.6.8 and 6.1.1.4'
N N 0.0311 0.0180 'International Tables Vol C Tables 4.2.6.8 and 6.1.1.4'
O O 0.0492 0.0322 'International Tables Vol C Tables 4.2.6.8 and 6.1.1.4'
F F 0.0727 0.0534 'International Tables Vol C Tables 4.2.6.8 and 6.1.1.4'
P P 0.2955 0.4335 'International Tables Vol C Tables 4.2.6.8 and 6.1.1.4'
Cu Cu -1.9646 0.5888 'International Tables Vol C Tables 4.2.6.8 and 6.1.1.4'

loop_
_geom_angle_atom_site_label_1
_geom_angle_atom_site_label_2
_geom_angle_atom_site_label_3
_geom_angle
_geom_angle_site_symmetry_1
_geom_angle_site_symmetry_3
_geom_angle_publ_flag
N2_1 C1_1 N1_1 103.8(3) . . ?
N2_1 C1_1 Cu1_1 127.6(2) . . ?
N1_1 C1_1 Cu1_1 128.6(2) . . ?
C1_1 Cu1_1 O1_4 144.71(12) . . ?
C1_1 Cu1_1 O1_3 143.59(11) . . ?
O1_4 Cu1_1 O1_3 71.69(9) . . ?
C1_1 N1_1 C2_1 110.9(3) . . ?
C1_1 N1_1 C4_1 123.4(3) . . ?
C2_1 N1_1 C4_1 125.7(3) . . ?
C3_1 C2_1 N1_1 107.2(3) . . ?
C3_1 C2_1 H2_1 126.4 . . ?
N1_1 C2_1 H2_1 126.4 . . ?
C1_1 N2_1 C3_1 111.5(3) . . ?
C1_1 N2_1 C16_1 122.4(3) . . ?
C3_1 N2_1 C16_1 126.2(3) . . ?
C2_1 C3_1 N2_1 106.6(3) . . ?
C2_1 C3_1 H3_1 126.7 . . ?
N2_1 C3_1 H3_1 126.7 . . ?
C5_1 C4_1 C9_1 123.8(4) . . ?
C5_1 C4_1 N1_1 118.1(4) . . ?
C9_1 C4_1 N1_1 118.2(4) . . ?
C4_1 C5_1 C6_1 116.1(5) . . ?
C4_1 C5_1 C10_1 122.5(4) . . ?
C6_1 C5_1 C10_1 121.4(5) . . ?
C7_1 C6_1 C5_1 120.9(6) . . ?
C7_1 C6_1 H6_1 119.6 . . ?
C5_1 C6_1 H6_1 119.6 . . ?
C8_1 C7_1 C6_1 121.7(5) . . ?
C8_1 C7_1 H7_1 119.2 . . ?
C6_1 C7_1 H7_1 119.2 . . ?
C7_1 C8_1 C9_1 120.6(6) . . ?
C7_1 C8_1 H8_1 119.7 . . ?
C9_1 C8_1 H8_1 119.7 . . ?
C8_1 C9_1 C4_1 117.0(5) . . ?
C8_1 C9_1 C13_1 120.1(5) . . ?
C4_1 C9_1 C13_1 122.8(4) . . ?
C5_1 C10_1 C11_1 111.8(4) . . ?
C5_1 C10_1 C12_1 114.1(5) . . ?
C11_1 C10_1 C12_1 110.6(5) . . ?
C5_1 C10_1 H10_1 106.7 . . ?
C11_1 C10_1 H10_1 106.7 . . ?
C12_1 C10_1 H10_1 106.7 . . ?
C10_1 C11_1 H11A_1 109.5 . . ?
C10_1 C11_1 H11B_1 109.5 . . ?
H11A_1 C11_1 H11B_1 109.5 . . ?
C10_1 C11_1 H11C_1 109.5 . . ?
H11A_1 C11_1 H11C_1 109.5 . . ?
H11B_1 C11_1 H11C_1 109.5 . . ?
C10_1 C12_1 H12A_1 109.5 . . ?
C10_1 C12_1 H12B_1 109.5 . . ?
H12A_1 C12_1 H12B_1 109.5 . . ?
C10_1 C12_1 H12C_1 109.5 . . ?
H12A_1 C12_1 H12C_1 109.5 . . ?
H12B_1 C12_1 H12C_1 109.5 . . ?
C9_1 C13_1 C14_1 109.7(4) . . ?
C9_1 C13_1 C15_1 111.9(4) . . ?
C14_1 C13_1 C15_1 110.3(4) . . ?
C9_1 C13_1 H13_1 108.3 . . ?
C14_1 C13_1 H13_1 108.3 . . ?
C15_1 C13_1 H13_1 108.3 . . ?
C13_1 C14_1 H14A_1 109.5 . . ?
C13_1 C14_1 H14B_1 109.5 . . ?
H14A_1 C14_1 H14B_1 109.5 . . ?
C13_1 C14_1 H14C_1 109.5 . . ?
H14A_1 C14_1 H14C_1 109.5 . . ?
H14B_1 C14_1 H14C_1 109.5 . . ?
C13_1 C15_1 H15A_1 109.5 . . ?
C13_1 C15_1 H15B_1 109.5 . . ?
H15A_1 C15_1 H15B_1 109.5 . . ?
C13_1 C15_1 H15C_1 109.5 . . ?
H15A_1 C15_1 H15C_1 109.5 . . ?
H15B_1 C15_1 H15C_1 109.5 . . ?
C17_1 C16_1 C21_1 123.4(3) . . ?
C17_1 C16_1 N2_1 119.2(3) . . ?
C21_1 C16_1 N2_1 117.4(3) . . ?
C18_1 C17_1 C16_1 117.0(4) . . ?
C18_1 C17_1 C22_1 121.2(4) . . ?
C16_1 C17_1 C22_1 121.8(3) . . ?
C19_1 C18_1 C17_1 121.1(4) . . ?
C19_1 C18_1 H18_1 119.4 . . ?
C17_1 C18_1 H18_1 119.4 . . ?
C20_1 C19_1 C18_1 120.5(4) . . ?
C20_1 C19_1 H19_1 119.7 . . ?
C18_1 C19_1 H19_1 119.7 . . ?
C19_1 C20_1 C21_1 121.6(4) . . ?
C19_1 C20_1 H20_1 119.2 . . ?
C21_1 C20_1 H20_1 119.2 . . ?
C20_1 C21_1 C16_1 116.3(4) . . ?
C20_1 C21_1 C25_1 120.1(4) . . ?
C16_1 C21_1 C25_1 123.6(3) . . ?
C23_1 C22_1 C17_1 113.6(4) . . ?
C23_1 C22_1 C24_1 111.9(5) . . ?
C17_1 C22_1 C24_1 109.6(3) . . ?
C23_1 C22_1 H22_1 107.1 . . ?
C17_1 C22_1 H22_1 107.1 . . ?
C24_1 C22_1 H22_1 107.1 . . ?
C22_1 C23_1 H23A_1 109.5 . . ?
C22_1 C23_1 H23B_1 109.5 . . ?
H23A_1 C23_1 H23B_1 109.5 . . ?
C22_1 C23_1 H23C_1 109.5 . . ?
H23A_1 C23_1 H23C_1 109.5 . . ?
H23B_1 C23_1 H23C_1 109.5 . . ?
C22_1 C24_1 H24A_1 109.5 . . ?
C22_1 C24_1 H24B_1 109.5 . . ?
H24A_1 C24_1 H24B_1 109.5 . . ?
C22_1 C24_1 H24C_1 109.5 . . ?
H24A_1 C24_1 H24C_1 109.5 . . ?
H24B_1 C24_1 H24C_1 109.5 . . ?
C21_1 C25_1 C27_1 112.0(3) . . ?
C21_1 C25_1 C26_1 110.5(4) . . ?
C27_1 C25_1 C26_1 110.7(4) . . ?
C21_1 C25_1 H25_1 107.8 . . ?
C27_1 C25_1 H25_1 107.8 . . ?
C26_1 C25_1 H25_1 107.8 . . ?
C25_1 C26_1 H26A_1 109.5 . . ?
C25_1 C26_1 H26B_1 109.5 . . ?
H26A_1 C26_1 H26B_1 109.5 . . ?
C25_1 C26_1 H26C_1 109.5 . . ?
H26A_1 C26_1 H26C_1 109.5 . . ?
H26B_1 C26_1 H26C_1 109.5 . . ?
C25_1 C27_1 H27A_1 109.5 . . ?
C25_1 C27_1 H27B_1 109.5 . . ?
H27A_1 C27_1 H27B_1 109.5 . . ?
C25_1 C27_1 H27C_1 109.5 . . ?
H27A_1 C27_1 H27C_1 109.5 . . ?
H27B_1 C27_1 H27C_1 109.5 . . ?
C1_2 Cu1_2 O1_3 145.85(11) . . ?
C1_2 Cu1_2 O1_4 142.16(11) . . ?
O1_3 Cu1_2 O1_4 71.99(9) . . ?
N1_2 C1_2 N2_2 103.7(2) . . ?
N1_2 C1_2 Cu1_2 128.2(2) . . ?
N2_2 C1_2 Cu1_2 128.1(2) . . ?
C1_2 N2_2 C3_2 111.5(3) . . ?
C1_2 N2_2 C16_2 124.2(3) . . ?
C3_2 N2_2 C16_2 124.3(3) . . ?
C2_2 C3_2 N2_2 106.6(3) . . ?
C2_2 C3_2 H3_2 126.7 . . ?
N2_2 C3_2 H3_2 126.7 . . ?
C5_2 C4_2 C9_2 123.3(3) . . ?
C5_2 C4_2 N1_2 118.7(3) . . ?
C9_2 C4_2 N1_2 118.0(3) . . ?
C4_2 C5_2 C6_2 117.0(3) . . ?
C4_2 C5_2 C10_2 123.5(3) . . ?
C6_2 C5_2 C10_2 119.5(3) . . ?
C7_2 C6_2 C5_2 120.7(4) . . ?
C7_2 C6_2 H6_2 119.7 . . ?
C5_2 C6_2 H6_2 119.7 . . ?
C8_2 C7_2 C6_2 120.9(4) . . ?
C8_2 C7_2 H7_2 119.5 . . ?
C6_2 C7_2 H7_2 119.5 . . ?
C7_2 C8_2 C9_2 121.1(4) . . ?
C7_2 C8_2 H8_2 119.5 . . ?
C9_2 C8_2 H8_2 119.5 . . ?
C8_2 C9_2 C4_2 117.0(4) . . ?
C8_2 C9_2 C13_2 120.5(3) . . ?
C4_2 C9_2 C13_2 122.4(3) . . ?
C5_2 C10_2 C12_2 111.8(3) . . ?
C5_2 C10_2 C11_2 110.6(3) . . ?
C12_2 C10_2 C11_2 110.5(4) . . ?
C5_2 C10_2 H10_2 107.9 . . ?
C12_2 C10_2 H10_2 107.9 . . ?
C11_2 C10_2 H10_2 107.9 . . ?
C10_2 C11_2 H11A_2 109.5 . . ?
C10_2 C11_2 H11B_2 109.5 . . ?
H11A_2 C11_2 H11B_2 109.5 . . ?
C10_2 C11_2 H11C_2 109.5 . . ?
H11A_2 C11_2 H11C_2 109.5 . . ?
H11B_2 C11_2 H11C_2 109.5 . . ?
C10_2 C12_2 H12A_2 109.5 . . ?
C10_2 C12_2 H12B_2 109.5 . . ?
H12A_2 C12_2 H12B_2 109.5 . . ?
C10_2 C12_2 H12C_2 109.5 . . ?
H12A_2 C12_2 H12C_2 109.5 . . ?
H12B_2 C12_2 H12C_2 109.5 . . ?
C14_2 C13_2 C15_2 111.2(4) . . ?
C14_2 C13_2 C9_2 110.6(3) . . ?
C15_2 C13_2 C9_2 112.0(4) . . ?
C14_2 C13_2 H13_2 107.6 . . ?
C15_2 C13_2 H13_2 107.6 . . ?
C9_2 C13_2 H13_2 107.6 . . ?
C13_2 C14_2 H14A_2 109.5 . . ?
C13_2 C14_2 H14B_2 109.5 . . ?
H14A_2 C14_2 H14B_2 109.5 . . ?
C13_2 C14_2 H14C_2 109.5 . . ?
H14A_2 C14_2 H14C_2 109.5 . . ?
H14B_2 C14_2 H14C_2 109.5 . . ?
C13_2 C15_2 H15A_2 109.5 . . ?
C13_2 C15_2 H15B_2 109.5 . . ?
H15A_2 C15_2 H15B_2 109.5 . . ?
C13_2 C15_2 H15C_2 109.5 . . ?
H15A_2 C15_2 H15C_2 109.5 . . ?
H15B_2 C15_2 H15C_2 109.5 . . ?
C17_2 C16_2 C21_2 123.3(3) . . ?
C17_2 C16_2 N2_2 118.7(3) . . ?
C21_2 C16_2 N2_2 118.0(3) . . ?
C16_2 C17_2 C18_2 117.2(3) . . ?
C16_2 C17_2 C22_2 123.3(3) . . ?
C18_2 C17_2 C22_2 119.5(3) . . ?
C19_2 C18_2 C17_2 120.7(3) . . ?
C19_2 C18_2 H18_2 119.7 . . ?
C17_2 C18_2 H18_2 119.7 . . ?
C20_2 C19_2 C18_2 120.7(3) . . ?
C20_2 C19_2 H19_2 119.7 . . ?
C18_2 C19_2 H19_2 119.7 . . ?
C19_2 C20_2 C21_2 121.2(3) . . ?
C19_2 C20_2 H20_2 119.4 . . ?
C21_2 C20_2 H20_2 119.4 . . ?
C20_2 C21_2 C16_2 117.1(3) . . ?
C20_2 C21_2 C25_2 121.1(3) . . ?
C16_2 C21_2 C25_2 121.7(3) . . ?
C17_2 C22_2 C23_2 111.2(3) . . ?
C17_2 C22_2 C24_2 111.4(3) . . ?
C23_2 C22_2 C24_2 110.2(3) . . ?
C17_2 C22_2 H22_2 108.0 . . ?
C23_2 C22_2 H22_2 108.0 . . ?
C24_2 C22_2 H22_2 108.0 . . ?
C22_2 C23_2 H23A_2 109.5 . . ?
C22_2 C23_2 H23B_2 109.5 . . ?
H23A_2 C23_2 H23B_2 109.5 . . ?
C22_2 C23_2 H23C_2 109.5 . . ?
H23A_2 C23_2 H23C_2 109.5 . . ?
H23B_2 C23_2 H23C_2 109.5 . . ?
C22_2 C24_2 H24A_2 109.5 . . ?
C22_2 C24_2 H24B_2 109.5 . . ?
H24A_2 C24_2 H24B_2 109.5 . . ?
C22_2 C24_2 H24C_2 109.5 . . ?
H24A_2 C24_2 H24C_2 109.5 . . ?
H24B_2 C24_2 H24C_2 109.5 . . ?
C21_2 C25_2 C26_2 109.9(3) . . ?
C21_2 C25_2 C27_2 113.2(3) . . ?
C26_2 C25_2 C27_2 109.8(3) . . ?
C21_2 C25_2 H25_2 107.9 . . ?
C26_2 C25_2 H25_2 107.9 . . ?
C27_2 C25_2 H25_2 107.9 . . ?
C25_2 C26_2 H26A_2 109.5 . . ?
C25_2 C26_2 H26B_2 109.5 . . ?
H26A_2 C26_2 H26B_2 109.5 . . ?
C25_2 C26_2 H26C_2 109.5 . . ?
H26A_2 C26_2 H26C_2 109.5 . . ?
H26B_2 C26_2 H26C_2 109.5 . . ?
C25_2 C27_2 H27A_2 109.5 . . ?
C25_2 C27_2 H27B_2 109.5 . . ?
H27A_2 C27_2 H27B_2 109.5 . . ?
C25_2 C27_2 H27C_2 109.5 . . ?
H27A_2 C27_2 H27C_2 109.5 . . ?
H27B_2 C27_2 H27C_2 109.5 . . ?
C3_2 C2_2 N1_2 106.5(3) . . ?
C3_2 C2_2 H2_2 126.8 . . ?
N1_2 C2_2 H2_2 126.8 . . ?
C1_2 N1_2 C2_2 111.7(3) . . ?
C1_2 N1_2 C4_2 124.0(2) . . ?
C2_2 N1_2 C4_2 124.3(3) . . ?
C1_3 N1_3 O1_3 119.2(3) . . ?
C1_3 N1_3 C5_3 122.0(3) . . ?
O1_3 N1_3 C5_3 118.8(3) . . ?
N1_3 O1_3 Cu1_2 125.02(17) . . ?
N1_3 O1_3 Cu1_1 127.14(17) . . ?
Cu1_2 O1_3 Cu1_1 107.84(10) . . ?
C1_3 C2_3 C3_3 119.8(4) . . ?
C1_3 C2_3 H2_3 120.1 . . ?
C3_3 C2_3 H2_3 120.1 . . ?
C4_3 C3_3 C2_3 119.4(3) . . ?
C4_3 C3_3 H3_3 120.3 . . ?
C2_3 C3_3 H3_3 120.3 . . ?
C5_3 C4_3 C3_3 119.8(4) . . ?
C5_3 C4_3 H4_3 120.1 . . ?
C3_3 C4_3 H4_3 120.1 . . ?
N1_3 C5_3 C4_3 119.6(4) . . ?
N1_3 C5_3 H5_3 120.2 . . ?
C4_3 C5_3 H5_3 120.2 . . ?
N1_3 C1_3 C2_3 119.4(3) . . ?
N1_3 C1_3 H1_3 120.3 . . ?
C2_3 C1_3 H1_3 120.3 . . ?
N1_4 C1_4 C2_4 118.0(5) . . ?
N1_4 C1_4 H1_4 121.0 . . ?
C2_4 C1_4 H1_4 121.0 . . ?
C1_4 N1_4 C5_4 122.5(4) . . ?
C1_4 N1_4 O1_4 118.8(4) . . ?
C5_4 N1_4 O1_4 118.7(4) . . ?
N1_4 O1_4 Cu1_1 123.5(2) . . ?
N1_4 O1_4 Cu1_2 127.83(19) . . ?
Cu1_1 O1_4 Cu1_2 108.47(11) . . ?
C3_4 C2_4 C1_4 120.1(5) . . ?
C3_4 C2_4 H2_4 120.0 . . ?
C1_4 C2_4 H2_4 120.0 . . ?
C4_4 C3_4 C2_4 119.9(4) . . ?
C4_4 C3_4 H3_4 120.1 . . ?
C2_4 C3_4 H3_4 120.1 . . ?
C3_4 C4_4 C5_4 119.9(6) . . ?
C3_4 C4_4 H4_4 120.0 . . ?
C5_4 C4_4 H4_4 120.0 . . ?
N1_4 C5_4 C4_4 119.5(5) . . ?
N1_4 C5_4 H5_4 120.2 . . ?
C4_4 C5_4 H5_4 120.2 . . ?
F3_5 P1_5 F1_5 89.88(11) . . ?
F3_5 P1_5 F2_5 91.90(11) . . ?
F1_5 P1_5 F2_5 178.21(12) . . ?
F3_5 P1_5 C1_5 86.83(14) . . ?
F1_5 P1_5 C1_5 90.82(13) . . ?
F2_5 P1_5 C1_5 89.32(14) . . ?
F3_5 P1_5 C3_5 84.78(13) . . ?
F1_5 P1_5 C3_5 91.46(15) . . ?
F2_5 P1_5 C3_5 88.67(15) . . ?
C1_5 P1_5 C3_5 171.31(17) . . ?
F3_5 P1_5 C5_5 176.37(14) . . ?
F1_5 P1_5 C5_5 86.52(13) . . ?
F2_5 P1_5 C5_5 91.69(13) . . ?
C1_5 P1_5 C5_5 93.75(16) . . ?
C3_5 P1_5 C5_5 94.76(16) . . ?
F4_5 C1_5 F5_5 106.1(3) . . ?
F4_5 C1_5 C2_5 104.5(3) . . ?
F5_5 C1_5 C2_5 103.9(3) . . ?
F4_5 C1_5 P1_5 112.8(2) . . ?
F5_5 C1_5 P1_5 110.5(2) . . ?
C2_5 C1_5 P1_5 118.0(3) . . ?
F8_5 C2_5 F6_5 109.0(4) . . ?
F8_5 C2_5 F7_5 106.8(3) . . ?
F6_5 C2_5 F7_5 105.6(3) . . ?
F8_5 C2_5 C1_5 113.0(3) . . ?
F6_5 C2_5 C1_5 112.6(3) . . ?
F7_5 C2_5 C1_5 109.4(4) . . ?
F10_5 C3_5 F9_5 104.2(3) . . ?
F10_5 C3_5 C4_5 105.3(3) . . ?
F9_5 C3_5 C4_5 105.7(3) . . ?
F10_5 C3_5 P1_5 108.4(3) . . ?
F9_5 C3_5 P1_5 113.0(3) . . ?
C4_5 C3_5 P1_5 119.1(3) . . ?
F13_5 C4_5 F12_5 107.4(3) . . ?
F13_5 C4_5 F11_5 107.3(4) . . ?
F12_5 C4_5 F11_5 107.0(3) . . ?
F13_5 C4_5 C3_5 113.2(3) . . ?
F12_5 C4_5 C3_5 110.1(4) . . ?
F11_5 C4_5 C3_5 111.6(3) . . ?
F15_5 C5_5 F14_5 104.7(3) . . ?
F15_5 C5_5 C6_5 104.5(3) . . ?
F14_5 C5_5 C6_5 104.5(3) . . ?
F15_5 C5_5 P1_5 108.8(2) . . ?
F14_5 C5_5 P1_5 109.0(2) . . ?
C6_5 C5_5 P1_5 123.7(3) . . ?
F16_5 C6_5 F17_5 108.5(3) . . ?
F16_5 C6_5 F18_5 107.8(3) . . ?
F17_5 C6_5 F18_5 107.4(3) . . ?
F16_5 C6_5 C5_5 112.0(3) . . ?
F17_5 C6_5 C5_5 112.2(3) . . ?
F18_5 C6_5 C5_5 108.8(3) . . ?
C6_6 C1_6 F1_6 119.6(8) . . ?
C6_6 C1_6 C2_6 123.2(7) . . ?
F1_6 C1_6 C2_6 117.2(7) . . ?
C1_6 C2_6 C3_6 119.5(7) . . ?
C1_6 C2_6 F2_6 119.9(7) . . ?
C3_6 C2_6 F2_6 120.6(7) . . ?
C2_6 C3_6 C4_6 119.2(7) . . ?
C2_6 C3_6 H3_6 120.4 . . ?
C4_6 C3_6 H3_6 120.4 . . ?
C5_6 C4_6 C3_6 118.9(8) . . ?
C5_6 C4_6 H4_6 120.5 . . ?
C3_6 C4_6 H4_6 120.5 . . ?
C4_6 C5_6 C6_6 121.7(8) . . ?
C4_6 C5_6 H5_6 119.1 . . ?
C6_6 C5_6 H5_6 119.1 . . ?
C1_6 C6_6 C5_6 117.3(8) . . ?
C1_6 C6_6 H6_6 121.3 . . ?
C5_6 C6_6 H6_6 121.3 . . ?
C2_7 C1_7 C6_7 124.9(19) . . ?
C2_7 C1_7 H1_7 117.5 . . ?
C6_7 C1_7 H1_7 117.5 . . ?
C1_7 C2_7 F2_7 119(2) . . ?
C1_7 C2_7 C3_7 113.5(18) . . ?
F2_7 C2_7 C3_7 127(2) . . ?
C4_7 C3_7 C2_7 140(2) . . ?
C4_7 C3_7 F1_7 104.5(19) . . ?
C2_7 C3_7 F1_7 115.9(18) . . ?
C3_7 C4_7 C5_7 107.5(18) . . ?
C3_7 C4_7 H4_7 126.2 . . ?
C5_7 C4_7 H4_7 126.2 . . ?
C6_7 C5_7 C4_7 114.0(17) . . ?
C6_7 C5_7 H5_7 123.0 . . ?
C4_7 C5_7 H5_7 123.0 . . ?
C5_7 C6_7 C1_7 120.2(18) . . ?
C5_7 C6_7 H6_7 119.9 . . ?
C1_7 C6_7 H6_7 119.9 . . ?
C2_8 C1_8 F5_8 106.1(7) . . ?
C2_8 C1_8 F4_8 97.0(9) . . ?
F5_8 C1_8 F4_8 105.6(8) . . ?
C2_8 C1_8 P1_8 124.8(9) . . ?
F5_8 C1_8 P1_8 109.3(5) . . ?
F4_8 C1_8 P1_8 112.2(6) . . ?
F6_8 C2_8 F8_8 108.3(9) . . ?
F6_8 C2_8 C1_8 119.9(9) . . ?
F8_8 C2_8 C1_8 118.6(11) . . ?
F6_8 C2_8 F7_8 101.3(11) . . ?
F8_8 C2_8 F7_8 101.1(9) . . ?
C1_8 C2_8 F7_8 103.9(9) . . ?
F9_8 C3_8 F10_8 105.3(6) . . ?
F9_8 C3_8 C4_8 103.1(7) . . ?
F10_8 C3_8 C4_8 100.5(7) . . ?
F9_8 C3_8 P1_8 108.7(5) . . ?
F10_8 C3_8 P1_8 113.7(6) . . ?
C4_8 C3_8 P1_8 123.6(7) . . ?
F12_8 C4_8 F11_8 113.7(9) . . ?
F12_8 C4_8 F13_8 113.3(8) . . ?
F11_8 C4_8 F13_8 102.8(8) . . ?
F12_8 C4_8 C3_8 106.9(8) . . ?
F11_8 C4_8 C3_8 110.5(8) . . ?
F13_8 C4_8 C3_8 109.6(8) . . ?
F15_8 C5_8 F14_8 105.0(6) . . ?
F15_8 C5_8 C6_8 103.4(6) . . ?
F14_8 C5_8 C6_8 101.2(6) . . ?
F15_8 C5_8 P1_8 107.8(5) . . ?
F14_8 C5_8 P1_8 113.0(5) . . ?
C6_8 C5_8 P1_8 124.7(6) . . ?
F18_8 C6_8 F17_8 106.3(8) . . ?
F18_8 C6_8 F16_8 106.8(7) . . ?
F17_8 C6_8 F16_8 105.2(8) . . ?
F18_8 C6_8 C5_8 111.4(8) . . ?
F17_8 C6_8 C5_8 113.9(7) . . ?
F16_8 C6_8 C5_8 112.8(7) . . ?
F2_8 P1_8 F3_8 88.0(3) . . ?
F2_8 P1_8 F1_8 178.1(3) . . ?
F3_8 P1_8 F1_8 91.0(2) . . ?
F2_8 P1_8 C3_8 90.7(3) . . ?
F3_8 P1_8 C3_8 86.0(3) . . ?
F1_8 P1_8 C3_8 90.8(3) . . ?
F2_8 P1_8 C1_8 89.0(3) . . ?
F3_8 P1_8 C1_8 86.8(3) . . ?
F1_8 P1_8 C1_8 89.3(3) . . ?
C3_8 P1_8 C1_8 172.8(4) . . ?
F2_8 P1_8 C5_8 88.2(3) . . ?
F3_8 P1_8 C5_8 176.2(3) . . ?
F1_8 P1_8 C5_8 92.7(3) . . ?
C3_8 P1_8 C5_8 94.8(3) . . ?
C1_8 P1_8 C5_8 92.4(4) . . ?
F5_9 C1_9 F4_9 103.6(15) . . ?
F5_9 C1_9 C2_9 102.5(12) . . ?
F4_9 C1_9 C2_9 104.5(13) . . ?
F5_9 C1_9 P1_9 109.9(12) . . ?
F4_9 C1_9 P1_9 106.7(10) . . ?
C2_9 C1_9 P1_9 127.3(13) . . ?
F6_9 C2_9 F8_9 118.3(16) . . ?
F6_9 C2_9 F7_9 102.7(13) . . ?
F8_9 C2_9 F7_9 98.6(12) . . ?
F6_9 C2_9 C1_9 111.8(13) . . ?
F8_9 C2_9 C1_9 111.3(14) . . ?
F7_9 C2_9 C1_9 113.2(14) . . ?
C4_9 C3_9 F9_9 101.0(13) . . ?
C4_9 C3_9 F10_9 84.9(12) . . ?
F9_9 C3_9 F10_9 114.0(11) . . ?
C4_9 C3_9 P1_9 128.9(13) . . ?
F9_9 C3_9 P1_9 105.6(8) . . ?
F10_9 C3_9 P1_9 120.6(9) . . ?
F13_9 C4_9 C3_9 120.4(16) . . ?
F13_9 C4_9 F11_9 108.2(15) . . ?
C3_9 C4_9 F11_9 104.3(14) . . ?
F13_9 C4_9 F12_9 121.6(16) . . ?
C3_9 C4_9 F12_9 89.4(12) . . ?
F11_9 C4_9 F12_9 110.9(12) . . ?
C6_9 C5_9 F14_9 94.8(13) . . ?
C6_9 C5_9 F15_9 87.2(11) . . ?
F14_9 C5_9 F15_9 110.2(11) . . ?
C6_9 C5_9 P1_9 121.5(14) . . ?
F14_9 C5_9 P1_9 111.0(9) . . ?
F15_9 C5_9 P1_9 126.3(11) . . ?
F16_9 C6_9 C5_9 119.9(19) . . ?
F16_9 C6_9 F17_9 116.3(18) . . ?
C5_9 C6_9 F17_9 110.7(14) . . ?
F16_9 C6_9 F18_9 96.3(12) . . ?
C5_9 C6_9 F18_9 98.1(14) . . ?
F17_9 C6_9 F18_9 112.7(16) . . ?
F1_9 P1_9 F3_9 95.4(6) . . ?
F1_9 P1_9 F2_9 174.2(6) . . ?
F3_9 P1_9 F2_9 78.8(6) . . ?
F1_9 P1_9 C1_9 99.7(7) . . ?
F3_9 P1_9 C1_9 164.8(7) . . ?
F2_9 P1_9 C1_9 86.0(7) . . ?
F1_9 P1_9 C5_9 92.5(6) . . ?
F3_9 P1_9 C5_9 81.8(6) . . ?
F2_9 P1_9 C5_9 86.2(7) . . ?
C1_9 P1_9 C5_9 97.8(7) . . ?
F1_9 P1_9 C3_9 99.1(6) . . ?
F3_9 P1_9 C3_9 77.1(5) . . ?
F2_9 P1_9 C3_9 80.2(7) . . ?
C1_9 P1_9 C3_9 100.0(6) . . ?
C5_9 P1_9 C3_9 156.8(7) . . ?
F1_10 C1_10 C6_10 120.3(7) . . ?
F1_10 C1_10 C2_10 120.2(6) . . ?
C6_10 C1_10 C2_10 119.5(5) . . ?
F2_10 C2_10 C1_10 116.7(6) . . ?
F2_10 C2_10 C3_10 122.4(6) . . ?
C1_10 C2_10 C3_10 120.9 . . ?
C4_10 C3_10 C2_10 117.5(5) . . ?
C4_10 C3_10 H3_10 121.2 . . ?
C2_10 C3_10 H3_10 121.2 . . ?
C3_10 C4_10 C5_10 122.6(8) . . ?
C3_10 C4_10 H4_10 118.7 . . ?
C5_10 C4_10 H4_10 118.7 . . ?
C6_10 C5_10 C4_10 118.3(8) . . ?
C6_10 C5_10 H5_10 120.9 . . ?
C4_10 C5_10 H5_10 120.9 . . ?
C1_10 C6_10 C5_10 121.2(7) . . ?
C1_10 C6_10 H6_10 119.4 . . ?
C5_10 C6_10 H6_10 119.4 . . ?
F1_11 C1_11 C6_11 120.3(7) . . ?
F1_11 C1_11 C2_11 120.2(6) . . ?
C6_11 C1_11 C2_11 119.5(5) . . ?
F2_11 C2_11 C1_11 116.7(6) . . ?
F2_11 C2_11 C3_11 122.5(6) . . ?
C1_11 C2_11 C3_11 120.85(11) . . ?
C4_11 C3_11 C2_11 117.6(5) . . ?
C4_11 C3_11 H3_11 121.2 . . ?
C2_11 C3_11 H3_11 121.2 . . ?
C3_11 C4_11 C5_11 122.6(8) . . ?
C3_11 C4_11 H4_11 118.7 . . ?
C5_11 C4_11 H4_11 118.7 . . ?
C6_11 C5_11 C4_11 118.3(8) . . ?
C6_11 C5_11 H5_11 120.9 . . ?
C4_11 C5_11 H5_11 120.9 . . ?
C1_11 C6_11 C5_11 121.2(7) . . ?
C1_11 C6_11 H6_11 119.4 . . ?
C5_11 C6_11 H6_11 119.4 . . ?
F1_12 C1_12 C6_12 120.3(7) . . ?
F1_12 C1_12 C2_12 120.2(6) . . ?
C6_12 C1_12 C2_12 119.5(5) . . ?
F2_12 C2_12 C1_12 116.7(6) . . ?
F2_12 C2_12 C3_12 122.5(6) . . ?
C1_12 C2_12 C3_12 120.86(11) . . ?
C4_12 C3_12 C2_12 117.6(5) . . ?
C4_12 C3_12 H3_12 121.2 . . ?
C2_12 C3_12 H3_12 121.2 . . ?
C3_12 C4_12 C5_12 122.6(8) . . ?
C3_12 C4_12 H4_12 118.7 . . ?
C5_12 C4_12 H4_12 118.7 . . ?
C6_12 C5_12 C4_12 118.3(8) . . ?
C6_12 C5_12 H5_12 120.9 . . ?
C4_12 C5_12 H5_12 120.9 . . ?
C1_12 C6_12 C5_12 121.2(7) . . ?
C1_12 C6_12 H6_12 119.4 . . ?
C5_12 C6_12 H6_12 119.4 . . ?

loop_
_geom_bond_atom_site_label_1
_geom_bond_atom_site_label_2
_geom_bond_distance
_geom_bond_site_symmetry_2
_geom_bond_publ_flag
C1_1 N2_1 1.354(4) . ?
C1_1 N1_1 1.370(4) . ?
C1_1 Cu1_1 1.876(3) . ?
Cu1_1 O1_4 2.027(2) . ?
Cu1_1 O1_3 2.070(2) . ?
N1_1 C2_1 1.384(4) . ?
N1_1 C4_1 1.435(5) . ?
C2_1 C3_1 1.339(5) . ?
C2_1 H2_1 0.9500 . ?
N2_1 C3_1 1.391(4) . ?
N2_1 C16_1 1.439(4) . ?
C3_1 H3_1 0.9500 . ?
C4_1 C5_1 1.393(6) . ?
C4_1 C9_1 1.415(6) . ?
C5_1 C6_1 1.410(7) . ?
C5_1 C10_1 1.505(8) . ?
C6_1 C7_1 1.382(10) . ?
C6_1 H6_1 0.9500 . ?
C7_1 C8_1 1.367(10) . ?
C7_1 H7_1 0.9500 . ?
C8_1 C9_1 1.392(7) . ?
C8_1 H8_1 0.9500 . ?
C9_1 C13_1 1.523(7) . ?
C10_1 C11_1 1.511(9) . ?
C10_1 C12_1 1.522(6) . ?
C10_1 H10_1 1.0000 . ?
C11_1 H11A_1 0.9800 . ?
C11_1 H11B_1 0.9800 . ?
C11_1 H11C_1 0.9800 . ?
C12_1 H12A_1 0.9800 . ?
C12_1 H12B_1 0.9800 . ?
C12_1 H12C_1 0.9800 . ?
C13_1 C14_1 1.525(7) . ?
C13_1 C15_1 1.540(6) . ?
C13_1 H13_1 1.0000 . ?
C14_1 H14A_1 0.9800 . ?
C14_1 H14B_1 0.9800 . ?
C14_1 H14C_1 0.9800 . ?
C15_1 H15A_1 0.9800 . ?
C15_1 H15B_1 0.9800 . ?
C15_1 H15C_1 0.9800 . ?
C16_1 C17_1 1.398(6) . ?
C16_1 C21_1 1.405(5) . ?
C17_1 C18_1 1.392(5) . ?
C17_1 C22_1 1.513(6) . ?
C18_1 C19_1 1.387(6) . ?
C18_1 H18_1 0.9500 . ?
C19_1 C20_1 1.364(7) . ?
C19_1 H19_1 0.9500 . ?
C20_1 C21_1 1.405(5) . ?
C20_1 H20_1 0.9500 . ?
C21_1 C25_1 1.498(6) . ?
C22_1 C23_1 1.508(6) . ?
C22_1 C24_1 1.535(7) . ?
C22_1 H22_1 1.0000 . ?
C23_1 H23A_1 0.9800 . ?
C23_1 H23B_1 0.9800 . ?
C23_1 H23C_1 0.9800 . ?
C24_1 H24A_1 0.9800 . ?
C24_1 H24B_1 0.9800 . ?
C24_1 H24C_1 0.9800 . ?
C25_1 C27_1 1.534(6) . ?
C25_1 C26_1 1.536(6) . ?
C25_1 H25_1 1.0000 . ?
C26_1 H26A_1 0.9800 . ?
C26_1 H26B_1 0.9800 . ?
C26_1 H26C_1 0.9800 . ?
C27_1 H27A_1 0.9800 . ?
C27_1 H27B_1 0.9800 . ?
C27_1 H27C_1 0.9800 . ?
Cu1_2 C1_2 1.873(3) . ?
Cu1_2 O1_3 2.028(2) . ?
Cu1_2 O1_4 2.054(2) . ?
C1_2 N1_2 1.353(4) . ?
C1_2 N2_2 1.361(4) . ?
N2_2 C3_2 1.388(4) . ?
N2_2 C16_2 1.448(4) . ?
C3_2 C2_2 1.342(5) . ?
C3_2 H3_2 0.9500 . ?
C4_2 C5_2 1.395(5) . ?
C4_2 C9_2 1.397(5) . ?
C4_2 N1_2 1.449(4) . ?
C5_2 C6_2 1.400(5) . ?
C5_2 C10_2 1.518(5) . ?
C6_2 C7_2 1.381(6) . ?
C6_2 H6_2 0.9500 . ?
C7_2 C8_2 1.369(7) . ?
C7_2 H7_2 0.9500 . ?
C8_2 C9_2 1.397(5) . ?
C8_2 H8_2 0.9500 . ?
C9_2 C13_2 1.524(6) . ?
C10_2 C12_2 1.529(6) . ?
C10_2 C11_2 1.537(6) . ?
C10_2 H10_2 1.0000 . ?
C11_2 H11A_2 0.9800 . ?
C11_2 H11B_2 0.9800 . ?
C11_2 H11C_2 0.9800 . ?
C12_2 H12A_2 0.9800 . ?
C12_2 H12B_2 0.9800 . ?
C12_2 H12C_2 0.9800 . ?
C13_2 C14_2 1.515(6) . ?
C13_2 C15_2 1.522(5) . ?
C13_2 H13_2 1.0000 . ?
C14_2 H14A_2 0.9800 . ?
C14_2 H14B_2 0.9800 . ?
C14_2 H14C_2 0.9800 . ?
C15_2 H15A_2 0.9800 . ?
C15_2 H15B_2 0.9800 . ?
C15_2 H15C_2 0.9800 . ?
C16_2 C17_2 1.397(5) . ?
C16_2 C21_2 1.405(5) . ?
C17_2 C18_2 1.402(5) . ?
C17_2 C22_2 1.519(5) . ?
C18_2 C19_2 1.387(5) . ?
C18_2 H18_2 0.9500 . ?
C19_2 C20_2 1.382(5) . ?
C19_2 H19_2 0.9500 . ?
C20_2 C21_2 1.391(5) . ?
C20_2 H20_2 0.9500 . ?
C21_2 C25_2 1.521(5) . ?
C22_2 C23_2 1.533(5) . ?
C22_2 C24_2 1.534(6) . ?
C22_2 H22_2 1.0000 . ?
C23_2 H23A_2 0.9800 . ?
C23_2 H23B_2 0.9800 . ?
C23_2 H23C_2 0.9800 . ?
C24_2 H24A_2 0.9800 . ?
C24_2 H24B_2 0.9800 . ?
C24_2 H24C_2 0.9800 . ?
C25_2 C26_2 1.528(5) . ?
C25_2 C27_2 1.534(5) . ?
C25_2 H25_2 1.0000 . ?
C26_2 H26A_2 0.9800 . ?
C26_2 H26B_2 0.9800 . ?
C26_2 H26C_2 0.9800 . ?
C27_2 H27A_2 0.9800 . ?
C27_2 H27B_2 0.9800 . ?
C27_2 H27C_2 0.9800 . ?
C2_2 N1_2 1.390(4) . ?
C2_2 H2_2 0.9500 . ?
N1_3 C1_3 1.346(4) . ?
N1_3 O1_3 1.348(3) . ?
N1_3 C5_3 1.350(4) . ?
C2_3 C1_3 1.373(5) . ?
C2_3 C3_3 1.379(6) . ?
C2_3 H2_3 0.9500 . ?
C3_3 C4_3 1.378(7) . ?
C3_3 H3_3 0.9500 . ?
C4_3 C5_3 1.367(6) . ?
C4_3 H4_3 0.9500 . ?
C5_3 H5_3 0.9500 . ?
C1_3 H1_3 0.9500 . ?
C1_4 N1_4 1.335(6) . ?
C1_4 C2_4 1.405(6) . ?
C1_4 H1_4 0.9500 . ?
N1_4 C5_4 1.352(6) . ?
N1_4 O1_4 1.357(4) . ?
C2_4 C3_4 1.364(9) . ?
C2_4 H2_4 0.9500 . ?
C3_4 C4_4 1.360(9) . ?
C3_4 H3_4 0.9500 . ?
C4_4 C5_4 1.370(6) . ?
C4_4 H4_4 0.9500 . ?
C5_4 H5_4 0.9500 . ?
P1_5 F3_5 1.618(2) . ?
P1_5 F1_5 1.622(2) . ?
P1_5 F2_5 1.626(2) . ?
P1_5 C1_5 1.945(4) . ?
P1_5 C3_5 1.950(4) . ?
P1_5 C5_5 1.951(4) . ?
C1_5 F4_5 1.366(4) . ?
C1_5 F5_5 1.373(4) . ?
C1_5 C2_5 1.530(6) . ?
C2_5 F8_5 1.316(5) . ?
C2_5 F6_5 1.338(4) . ?
C2_5 F7_5 1.352(4) . ?
C3_5 F10_5 1.365(5) . ?
C3_5 F9_5 1.372(4) . ?
C3_5 C4_5 1.520(6) . ?
C4_5 F13_5 1.332(6) . ?
C4_5 F12_5 1.343(5) . ?
C4_5 F11_5 1.345(5) . ?
C5_5 F15_5 1.367(4) . ?
C5_5 F14_5 1.368(4) . ?
C5_5 C6_5 1.551(5) . ?
C6_5 F16_5 1.318(5) . ?
C6_5 F17_5 1.326(5) . ?
C6_5 F18_5 1.331(5) . ?
C1_6 C6_6 1.322(12) . ?
C1_6 F1_6 1.343(9) . ?
C1_6 C2_6 1.349(10) . ?
C2_6 C3_6 1.356(10) . ?
C2_6 F2_6 1.368(8) . ?
C3_6 C4_6 1.417(10) . ?
C3_6 H3_6 0.9500 . ?
C4_6 C5_6 1.309(12) . ?
C4_6 H4_6 0.9500 . ?
C5_6 C6_6 1.417(12) . ?
C5_6 H5_6 0.9500 . ?
C6_6 H6_6 0.9500 . ?
C1_7 C2_7 1.26(3) . ?
C1_7 C6_7 1.37(3) . ?
C1_7 H1_7 0.9500 . ?
C2_7 F2_7 1.28(2) . ?
C2_7 C3_7 1.30(3) . ?
C3_7 C4_7 1.21(3) . ?
C3_7 F1_7 1.35(2) . ?
C4_7 C5_7 1.63(3) . ?
C4_7 H4_7 0.9500 . ?
C5_7 C6_7 1.37(3) . ?
C5_7 H5_7 0.9500 . ?
C6_7 H6_7 0.9500 . ?
C1_8 C2_8 1.382(14) . ?
C1_8 F5_8 1.399(9) . ?
C1_8 F4_8 1.404(11) . ?
C1_8 P1_8 1.939(8) . ?
C2_8 F6_8 1.288(11) . ?
C2_8 F8_8 1.324(12) . ?
C2_8 F7_8 1.584(18) . ?
C3_8 F9_8 1.408(9) . ?
C3_8 F10_8 1.453(10) . ?
C3_8 C4_8 1.465(13) . ?
C3_8 P1_8 1.910(8) . ?
C4_8 F12_8 1.303(13) . ?
C4_8 F11_8 1.346(11) . ?
C4_8 F13_8 1.346(11) . ?
C5_8 F15_8 1.376(9) . ?
C5_8 F14_8 1.383(8) . ?
C5_8 C6_8 1.523(12) . ?
C5_8 P1_8 1.940(8) . ?
C6_8 F18_8 1.318(11) . ?
C6_8 F17_8 1.332(11) . ?
C6_8 F16_8 1.353(10) . ?
F1_8 P1_8 1.648(4) . ?
F2_8 P1_8 1.626(5) . ?
F3_8 P1_8 1.630(5) . ?
C1_9 F5_9 1.278(19) . ?
C1_9 F4_9 1.38(2) . ?
C1_9 C2_9 1.590(16) . ?
C1_9 P1_9 1.857(17) . ?
C2_9 F6_9 1.200(14) . ?
C2_9 F8_9 1.249(15) . ?
C2_9 F7_9 1.300(15) . ?
C3_9 C4_9 1.36(2) . ?
C3_9 F9_9 1.480(12) . ?
C3_9 F10_9 1.566(13) . ?
C3_9 P1_9 2.006(16) . ?
C4_9 F13_9 1.194(18) . ?
C4_9 F11_9 1.41(2) . ?
C4_9 F12_9 1.61(2) . ?
C5_9 C6_9 1.36(3) . ?
C5_9 F14_9 1.430(12) . ?
C5_9 F15_9 1.530(14) . ?
C5_9 P1_9 1.945(16) . ?
C6_9 F16_9 1.30(2) . ?
C6_9 F17_9 1.41(2) . ?
C6_9 F18_9 1.58(2) . ?
F1_9 P1_9 1.551(9) . ?
F2_9 P1_9 1.806(12) . ?
F3_9 P1_9 1.574(10) . ?
C1_10 F1_10 1.291(10) . ?
C1_10 C6_10 1.363(7) . ?
C1_10 C2_10 1.3635 . ?
C2_10 F2_10 1.283(10) . ?
C2_10 C3_10 1.3907 . ?
C3_10 C4_10 1.362(8) . ?
C3_10 H3_10 0.9500 . ?
C4_10 C5_10 1.367(8) . ?
C4_10 H4_10 0.9500 . ?
C5_10 C6_10 1.366(8) . ?
C5_10 H5_10 0.9500 . ?
C6_10 H6_10 0.9500 . ?
C1_11 F1_11 1.291(10) . ?
C1_11 C6_11 1.363(7) . ?
C1_11 C2_11 1.3634(9) . ?
C2_11 F2_11 1.283(10) . ?
C2_11 C3_11 1.3904(9) . ?
C3_11 C4_11 1.362(8) . ?
C3_11 H3_11 0.9500 . ?
C4_11 C5_11 1.367(8) . ?
C4_11 H4_11 0.9500 . ?
C5_11 C6_11 1.366(8) . ?
C5_11 H5_11 0.9500 . ?
C6_11 H6_11 0.9500 . ?
C1_12 F1_12 1.291(10) . ?
C1_12 C6_12 1.363(7) . ?
C1_12 C2_12 1.3635(9) . ?
C2_12 F2_12 1.283(10) . ?
C2_12 C3_12 1.3904(9) . ?
C3_12 C4_12 1.362(8) . ?
C3_12 H3_12 0.9500 . ?
C4_12 C5_12 1.367(8) . ?
C4_12 H4_12 0.9500 . ?
C5_12 C6_12 1.366(8) . ?
C5_12 H5_12 0.9500 . ?
C6_12 H6_12 0.9500 . ?
